data_4133342
loop_
_publ_author_name
'Cirulli, Martina'
'Kaur, Amanpreet'
'Lewis, James E. M.'
'Zhang, Zhihui'
'Kitchen, Jonathan A.'
'Goldup, Stephen M.'
'Roessler, Maxie M.'

_publ_section_title
;
 Rotaxane-Based Transition Metal Complexes: Effect of the Mechanical Bond
 on Structure and Electronic Properties.
;
_journal_issue 2
_journal_name_full 'Journal of the American Chemical Society'
_journal_page_first 879
_journal_page_last 889
_journal_paper_doi 10.1021/jacs.8b09715
_journal_volume 141
_journal_year 2019
_chemical_formula_moiety '1(C69 H81 Cu N9 O2), 0.25(C H4 O), 2(Cl O4), 0.5(H2 O)'
_chemical_formula_sum 'C69.25 H83 Cl2 Cu N9 O10.75'
_chemical_formula_weight 1347.88
_space_group_crystal_system triclinic
_space_group_IT_number 2
_space_group_name_Hall '-P 1'
_space_group_name_H-M_alt 'P -1'
_atom_sites_solution_hydrogens mixed
_atom_sites_solution_primary dual
_audit_creation_date 2018-04-18
_audit_creation_method
;
Olex2 1.2
(compiled Nov 22 2016 11:51:51 for OlexSys, GUI svn.r5269)
;
_cell_angle_alpha 79.4340(10)
_cell_angle_beta 79.3540(10)
_cell_angle_gamma 85.8910(10)
_cell_formula_units_Z 4
_cell_length_a 17.8219(2)
_cell_length_b 19.5882(3)
_cell_length_c 21.7632(3)
_cell_measurement_reflns_used 115781
_cell_measurement_temperature 100
_cell_measurement_theta_max 32.3580
_cell_measurement_theta_min 3.1810
_cell_volume 7334.52(18)
_computing_cell_refinement 'CrysAlisPro 1.171.39.34b (Rigaku OD, 2017)'
_computing_data_collection 'CrysAlisPro 1.171.39.34b (Rigaku OD, 2017)'
_computing_data_reduction 'CrysAlisPro 1.171.39.34b (Rigaku OD, 2017)'
_computing_molecular_graphics 'Olex2 (Dolomanov et al., 2009)'
_computing_publication_material 'Olex2 (Dolomanov et al., 2009)'
_computing_structure_refinement 'ShelXL (Sheldrick, 2015)'
_computing_structure_solution 'ShelXT (Sheldrick, 2015)'
_diffrn_ambient_temperature 100.15
_diffrn_detector 'CCD plate'
_diffrn_measured_fraction_theta_full 0.9990
_diffrn_measured_fraction_theta_max 0.9478
_diffrn_measurement_details
;
List of Runs (angles in degrees, time in seconds):

  # Type    Start    End  Width  t~exp~   \w     \q     \k     \f   Frames
--------------------------------------------------------------------------
  1  \w    -40.00  74.00   1.00    5.00    --  -15.70  37.00   0.00  114
  2  \w   -105.00  18.00   1.00    5.00    --  -15.70 -72.00-150.00  123
  3  \w   -105.00  18.00   1.00    5.00    --  -15.70 -72.00  60.00  123
  4  \w    -40.00  74.00   1.00    5.00    --  -15.70  37.00-120.00  114
  5  \w   -105.00  14.00   1.00    5.00    --  -15.70 -57.00 -90.00  119
  6  \w    -45.00  74.00   1.00    5.00    --  -15.70  57.00-180.00  119
  7  \w   -105.00   9.00   1.00    5.00    --  -15.70 -37.00  30.00  114
  8  \w    -49.00  74.00   1.00    5.00    --  -15.70  72.00 -60.00  123
  9  \w    -49.00  74.00   1.00    5.00    --  -15.70  72.00 120.00  123
 10  \w    -49.00  74.00   1.00    5.00    --  -15.70  72.00-120.00  123
 11  \w    -49.00  74.00   1.00    5.00    --  -15.70  72.00  30.00  123
 12  \w    -49.00  74.00   1.00    5.00    --  -15.70  72.00-180.00  123
 13  \w    -49.00  74.00   1.00    5.00    --  -15.70  72.00  60.00  123
 14  \w   -105.00 -80.00   1.00    5.00    --  -15.70 -37.00 150.00   25
;
_diffrn_measurement_device 'four-circle diffractometer'
_diffrn_measurement_device_type 'XtaLAB AFC12 (RCD3): Kappa single'
_diffrn_measurement_method '\w scans'
_diffrn_orient_matrix_type 'CrysAlisPro convention (1999,Acta A55,543-557)'
_diffrn_orient_matrix_UB_11 -0.0029041000
_diffrn_orient_matrix_UB_12 0.0323461000
_diffrn_orient_matrix_UB_13 0.0106860000
_diffrn_orient_matrix_UB_21 -0.0042377000
_diffrn_orient_matrix_UB_22 0.0174703000
_diffrn_orient_matrix_UB_23 -0.0308040000
_diffrn_orient_matrix_UB_31 -0.0402004000
_diffrn_orient_matrix_UB_32 -0.0027254000
_diffrn_orient_matrix_UB_33 0.0084164000
_diffrn_radiation_monochromator mirror
_diffrn_radiation_probe x-ray
_diffrn_radiation_type 'Mo K\a'
_diffrn_radiation_wavelength 0.71073
_diffrn_reflns_av_R_equivalents 0.0554
_diffrn_reflns_av_unetI/netI 0.0410
_diffrn_reflns_Laue_measured_fraction_full 0.998
_diffrn_reflns_Laue_measured_fraction_max 0.998
_diffrn_reflns_limit_h_max 26
_diffrn_reflns_limit_h_min -26
_diffrn_reflns_limit_k_max 29
_diffrn_reflns_limit_k_min -29
_diffrn_reflns_limit_l_max 33
_diffrn_reflns_limit_l_min -33
_diffrn_reflns_number 425150
_diffrn_reflns_point_group_measured_fraction_full 0.998
_diffrn_reflns_point_group_measured_fraction_max 0.998
_diffrn_reflns_theta_full 24.999
_diffrn_reflns_theta_max 32.88
_diffrn_reflns_theta_min 2.90
_diffrn_source 'Rotating-anode X-ray tube'
_diffrn_source_type 'Rigaku (Mo) X-ray Source'
_exptl_absorpt_coefficient_mu 0.431
_exptl_absorpt_correction_T_max 1.00000
_exptl_absorpt_correction_T_min 0.61482
_exptl_absorpt_correction_type multi-scan
_exptl_absorpt_process_details
;
CrysAlisPro 1.171.39.34b (Rigaku Oxford Diffraction, 2017)
Empirical absorption correction using spherical harmonics,
 implemented in SCALE3 ABSPACK scaling algorithm.
;
_exptl_crystal_colour orange
_exptl_crystal_colour_primary orange
_exptl_crystal_density_diffrn 1.221
_exptl_crystal_description block
_exptl_crystal_F_000 2842
_exptl_crystal_size_max 0.25
_exptl_crystal_size_mid 0.15
_exptl_crystal_size_min 0.15
_refine_diff_density_max 2.447
_refine_diff_density_min -0.822
_refine_diff_density_rms 0.098
_refine_ls_extinction_method none
_refine_ls_goodness_of_fit_ref 1.056
_refine_ls_hydrogen_treatment constr
_refine_ls_matrix_type full
_refine_ls_number_parameters 1776
_refine_ls_number_reflns 25803
_refine_ls_number_restraints 5
_refine_ls_restrained_S_all 1.057
_refine_ls_R_factor_all 0.0897
_refine_ls_R_factor_gt 0.0846
_refine_ls_shift/su_max 0.002
_refine_ls_shift/su_mean 0.000
_refine_ls_structure_factor_coef Fsqd
_refine_ls_weighting_details 'w=1/[\s^2^(Fo^2^)+(0.0941P)^2^+29.0317P] where P=(Fo^2^+2Fc^2^)/3'
_refine_ls_weighting_scheme calc
_refine_ls_wR_factor_gt 0.2157
_refine_ls_wR_factor_ref 0.2198
_reflns_Friedel_coverage 0.000
_reflns_number_gt 23607
_reflns_number_total 25803
_reflns_threshold_expression 'I > 2\s(I)'
_cod_data_source_file ja8b09715_si_011.cif
_cod_data_source_block 6-Cu(II)
_cod_database_code 4133342
_shelx_space_group_comment
;
The symmetry employed for this shelxl refinement is uniquely defined
by the following loop, which should always be used as a source of
symmetry information in preference to the above space-group names.
They are only intended as comments.
;
_shelx_estimated_absorpt_t_max 0.938
_shelx_estimated_absorpt_t_min 0.900
_reflns_odcompleteness_completeness 99.90
_reflns_odcompleteness_iscentric 1
_reflns_odcompleteness_theta 30.44
_olex2_refinement_description
;
1. Fixed Uiso
 At 1.2 times of:
  All C(H) groups, All C(H,H) groups
 At 1.5 times of:
  All C(H,H,H) groups, All O(H) groups, All O(H,H) groups
2. Restrained distances
 C232-C101
 1.515 with sigma of 0.02
 C232-C231
 1.515 with sigma of 0.02
 C132-C101
 1.515 with sigma of 0.02
 C132-C131
 1.515 with sigma of 0.02
 O300-C301
 1.35 with sigma of 0.01
3. Others
 Fixed Sof: C124(0.7) C125(0.7) H125(0.7) C126(0.7) H126(0.7) C127(0.7)
 C128(0.7) H128(0.7) C129(0.7) H129(0.7) C130(0.7) H13A(0.7) H13B(0.7)
 C131(0.7) H13C(0.7) H13D(0.7) C132(0.7) H13E(0.7) H13F(0.7) C155(0.6)
 H15J(0.6) H15K(0.6) H15L(0.6) C157(0.6) H15M(0.6) H15N(0.6) H15O(0.6)
 C159(0.6) H15P(0.6) H15Q(0.6) H15R(0.6) C156(0.4) H15S(0.4) H15T(0.4)
 H15U(0.4) C158(0.4) H15V(0.4) H15W(0.4) H15X(0.4) C160(0.4) H16G(0.4)
 H16H(0.4) H16I(0.4) C224(0.3) C225(0.3) H225(0.3) C226(0.3) H226(0.3)
 C227(0.3) C228(0.3) H228(0.3) C229(0.3) H229(0.3) C230(0.3) H23A(0.3)
 H23B(0.3) C231(0.3) H23C(0.3) H23D(0.3) C232(0.3) H23E(0.3) H23F(0.3)
 O300(0.5) H300(0.5) C301(0.5) H30C(0.5) H30D(0.5) H30E(0.5) Cl51(0.5) O51(0.5)
 O52(0.5) O53(0.5) O54(0.5) Cl61(0.5) O61(0.5) O62(0.5) O63(0.5) O64(0.5)
4.a Free rotating group:
 O71(H71A,H71B)
4.b Secondary CH2 refined with riding coordinates:
 C111(H11A,H11B), C112(H11C,H11D), C113(H11E,H11F), C120(H12A,H12B), C121(H12C,
 H12D), C122(H12E,H12F), C123(H12G,H12H), C130(H13A,H13B), C131(H13C,H13D),
 C132(H13E,H13F), C230(H23A,H23B), C231(H23C,H23D), C232(H23E,H23F), C11(H11G,
 H11H), C12(H12I,H12J), C13(H13G,H13H), C20(H20A,H20B), C21(H21A,H21B),
 C22(H22A,H22B), C23(H23G,H23H), C30(H30A,H30B), C31(H31A,H31B), C32(H32A,H32B)
4.c Aromatic/amide H refined with riding coordinates:
 C102(H102), C103(H103), C104(H104), C107(H107), C108(H108), C109(H109),
 C115(H115), C116(H116), C118(H118), C119(H119), C135(H135), C138(H138),
 C139(H139), C140(H140), C143(H143), C145(H145), C147(H147), C149(H149),
 C162(H162), C164(H164), C166(H166), C125(H125), C126(H126), C128(H128),
 C129(H129), C225(H225), C226(H226), C228(H228), C229(H229), C2(H2), C3(H3),
 C4(H4), C7(H7), C8(H8), C9(H9), C15(H15), C16(H16), C18(H18), C19(H19),
 C25(H25), C26(H26), C28(H28), C29(H29), C33(H33), C36(H36), C37(H37), C38(H38),
  C41(H41), C43(H43), C45(H45), C47(H47), C57(H57), C59(H59), C61(H61)
4.d Idealised Me refined as rotating group:
 C151(H15A,H15B,H15C), C152(H15D,H15E,H15F), C153(H15G,H15H,H15I), C168(H16A,
 H16B,H16C), C169(H16D,H16E,H16F), C170(H17A,H17B,H17C), C172(H17D,H17E,H17F),
 C173(H17G,H17H,H17I), C174(H17J,H17K,H17L), C155(H15J,H15K,H15L), C157(H15M,
 H15N,H15O), C159(H15P,H15Q,H15R), C156(H15S,H15T,H15U), C158(H15V,H15W,H15X),
 C160(H16G,H16H,H16I), C49(H49A,H49B,H49C), C50(H50A,H50B,H50C), C51(H51A,H51B,
 H51C), C53(H53A,H53B,H53C), C54(H54A,H54B,H54C), C55(H55A,H55B,H55C), C63(H63A,
 H63B,H63C), C64(H64A,H64B,H64C), C65(H65A,H65B,H65C), C67(H67A,H67B,H67C),
 C68(H68A,H68B,H68C), C69(H69A,H69B,H69C), C301(H30C,H30D,H30E)
4.e Idealised tetrahedral OH refined as rotating group:
 O300(H300)
;
_shelx_shelxl_version_number 2018/1
_olex2_submission_special_instructions 'No special instructions were received'
_oxdiff_exptl_absorpt_empirical_details
;
Empirical correction (ABSPACK) includes:
- Absorption correction using spherical harmonics
- Frame scaling
;
_oxdiff_exptl_absorpt_empirical_full_max 2.018
_oxdiff_exptl_absorpt_empirical_full_min 0.524

loop_
_space_group_symop_operation_xyz
'x, y, z'
'-x, -y, -z'

loop_
_atom_site_label
_atom_site_type_symbol
_atom_site_fract_x
_atom_site_fract_y
_atom_site_fract_z
_atom_site_U_iso_or_equiv
_atom_site_adp_type
_atom_site_occupancy
_atom_site_site_symmetry_order
_atom_site_calc_flag
_atom_site_refinement_flags_posn
_atom_site_refinement_flags_occupancy
_atom_site_disorder_assembly
_atom_site_disorder_group
Cu10 Cu 0.54175(3) 0.26195(3) 0.31225(2) 0.03522(15) Uani 1 1 d . . . .
O101 O 0.38508(16) -0.03836(16) 0.26320(13) 0.0316(7) Uani 1 1 d . . . .
O102 O 0.6285(2) -0.0392(2) 0.18343(17) 0.0496(9) Uani 1 1 d . . . .
N101 N 0.5960(2) 0.3397(2) 0.24534(17) 0.0386(9) Uani 1 1 d . . . .
N102 N 0.4489(2) 0.32902(18) 0.29490(17) 0.0302(8) Uani 1 1 d . . . .
N103 N 0.5224(2) 0.2003(2) 0.25214(16) 0.0363(9) Uani 1 1 d . . . .
N104 N 0.5017(2) 0.2145(2) 0.19601(18) 0.0405(9) Uani 1 1 d . . . .
N105 N 0.4917(2) 0.15221(19) 0.18183(16) 0.0300(8) Uani 1 1 d . . . .
N106 N 0.55743(19) 0.16736(19) 0.36079(16) 0.0285(7) Uani 1 1 d . . . .
N107 N 0.5657(2) 0.2857(2) 0.39198(17) 0.0374(9) Uani 1 1 d . . . .
N108 N 0.5658(3) 0.3433(2) 0.41473(19) 0.0438(10) Uani 1 1 d . . . .
N109 N 0.5813(2) 0.3235(2) 0.47341(17) 0.0351(8) Uani 1 1 d . . . .
C101 C 0.6721(3) 0.3394(4) 0.2229(3) 0.0650(18) Uani 1 1 d D . . .
C102 C 0.7022(4) 0.3905(4) 0.1731(3) 0.0665(18) Uani 1 1 d . . . .
H102 H 0.755684 0.391056 0.157677 0.080 Uiso 1 1 calc R . . .
C103 C 0.6534(4) 0.4407(4) 0.1462(3) 0.0685(18) Uani 1 1 d . . . .
H103 H 0.673393 0.475479 0.111719 0.082 Uiso 1 1 calc R . . .
C104 C 0.5753(3) 0.4405(3) 0.1695(3) 0.0582(15) Uani 1 1 d . . . .
H104 H 0.541268 0.474482 0.151330 0.070 Uiso 1 1 calc R . . .
C105 C 0.5489(3) 0.3896(2) 0.2198(2) 0.0373(10) Uani 1 1 d . . . .
C106 C 0.4665(3) 0.3837(2) 0.2492(2) 0.0358(10) Uani 1 1 d . . . .
C107 C 0.4096(3) 0.4323(3) 0.2300(3) 0.0479(12) Uani 1 1 d . . . .
H107 H 0.422156 0.471119 0.197214 0.057 Uiso 1 1 calc R . . .
C108 C 0.3354(3) 0.4221(3) 0.2600(3) 0.0517(13) Uani 1 1 d . . . .
H108 H 0.295903 0.454265 0.248184 0.062 Uiso 1 1 calc R . . .
C109 C 0.3179(3) 0.3655(3) 0.3071(3) 0.0441(12) Uani 1 1 d . . . .
H109 H 0.266806 0.359053 0.328763 0.053 Uiso 1 1 calc R . . .
C110 C 0.3759(2) 0.3179(2) 0.3227(2) 0.0322(9) Uani 1 1 d . . . .
C111 C 0.3619(2) 0.2513(2) 0.3695(2) 0.0323(9) Uani 1 1 d . . . .
H11A H 0.383544 0.254804 0.407521 0.039 Uiso 1 1 calc R . . .
H11B H 0.390088 0.212867 0.350288 0.039 Uiso 1 1 calc R . . .
C112 C 0.2781(2) 0.2324(2) 0.3910(2) 0.0313(9) Uani 1 1 d . . . .
H11C H 0.252229 0.263989 0.419735 0.038 Uiso 1 1 calc R . . .
H11D H 0.252611 0.239352 0.353511 0.038 Uiso 1 1 calc R . . .
C113 C 0.2694(2) 0.1574(2) 0.42537(19) 0.0302(9) Uani 1 1 d . . . .
H11E H 0.296724 0.150267 0.461893 0.036 Uiso 1 1 calc R . . .
H11F H 0.214643 0.149778 0.442334 0.036 Uiso 1 1 calc R . . .
C114 C 0.2997(2) 0.1039(2) 0.38391(19) 0.0263(8) Uani 1 1 d . . . .
C115 C 0.3522(2) 0.0517(2) 0.40176(19) 0.0284(9) Uani 1 1 d . . . .
H115 H 0.369397 0.049843 0.440853 0.034 Uiso 1 1 calc R . . .
C116 C 0.3809(2) 0.0014(2) 0.36399(19) 0.0280(9) Uani 1 1 d . . . .
H116 H 0.415574 -0.034617 0.378014 0.034 Uiso 1 1 calc R . . .
C117 C 0.3579(2) 0.0052(2) 0.30617(18) 0.0261(8) Uani 1 1 d . . . .
C118 C 0.3036(2) 0.0568(2) 0.28777(19) 0.0277(9) Uani 1 1 d . . . .
H118 H 0.286509 0.058735 0.248627 0.033 Uiso 1 1 calc R . . .
C119 C 0.2752(2) 0.1045(2) 0.32626(19) 0.0279(9) Uani 1 1 d . . . .
H119 H 0.237968 0.138739 0.313395 0.033 Uiso 1 1 calc R . . .
C120 C 0.4498(2) -0.0837(2) 0.2757(2) 0.0320(9) Uani 1 1 d . . . .
H12A H 0.433168 -0.124077 0.308849 0.038 Uiso 1 1 calc R . . .
H12B H 0.487222 -0.058530 0.290615 0.038 Uiso 1 1 calc R . . .
C121 C 0.4855(3) -0.1078(3) 0.2138(2) 0.0373(10) Uani 1 1 d . . . .
H12C H 0.491241 -0.066927 0.179173 0.045 Uiso 1 1 calc R . . .
H12D H 0.450653 -0.139554 0.203644 0.045 Uiso 1 1 calc R . . .
C122 C 0.5637(3) -0.1450(3) 0.2163(2) 0.0450(12) Uani 1 1 d . . . .
H12E H 0.557329 -0.187051 0.249581 0.054 Uiso 1 1 calc R . . .
H12F H 0.582627 -0.160541 0.175139 0.054 Uiso 1 1 calc R . . .
C123 C 0.6226(3) -0.1019(3) 0.2294(2) 0.0399(11) Uani 1 1 d . . . .
H12G H 0.607839 -0.090704 0.272711 0.048 Uiso 1 1 calc R . . .
H12H H 0.672576 -0.127814 0.226816 0.048 Uiso 1 1 calc R . . .
C135 C 0.5903(3) 0.2548(3) 0.4880(2) 0.0360(10) Uani 1 1 d . . . .
H135 H 0.600947 0.228598 0.526913 0.043 Uiso 1 1 calc R . . .
C136 C 0.5810(2) 0.2294(2) 0.4350(2) 0.0309(9) Uani 1 1 d . . . .
C137 C 0.5790(2) 0.1615(2) 0.41764(19) 0.0292(9) Uani 1 1 d . . . .
C138 C 0.5949(2) 0.0969(2) 0.4509(2) 0.0337(10) Uani 1 1 d . . . .
H138 H 0.611314 0.092554 0.490662 0.040 Uiso 1 1 calc R . . .
C139 C 0.5866(2) 0.0383(2) 0.4258(2) 0.0330(9) Uani 1 1 d . . . .
H139 H 0.596356 -0.006571 0.448722 0.040 Uiso 1 1 calc R . . .
C140 C 0.5641(2) 0.0453(2) 0.3670(2) 0.0319(9) Uani 1 1 d . . . .
H140 H 0.558834 0.005546 0.348985 0.038 Uiso 1 1 calc R . . .
C141 C 0.5498(2) 0.1105(2) 0.33579(19) 0.0278(9) Uani 1 1 d . . . .
C142 C 0.5258(2) 0.1312(2) 0.27340(19) 0.0267(8) Uani 1 1 d . . . .
C143 C 0.5055(2) 0.0998(2) 0.22828(18) 0.0291(9) Uani 1 1 d . . . .
H143 H 0.501889 0.051417 0.229373 0.035 Uiso 1 1 calc R . . .
C144 C 0.4722(2) 0.1498(2) 0.12082(19) 0.0312(9) Uani 1 1 d . . . .
C145 C 0.4296(2) 0.0963(2) 0.11452(19) 0.0304(9) Uani 1 1 d . . . .
H145 H 0.413224 0.061018 0.149720 0.036 Uiso 1 1 calc R . . .
C146 C 0.4110(2) 0.0953(2) 0.05459(19) 0.0307(9) Uani 1 1 d . . . .
C147 C 0.4373(3) 0.1483(3) 0.0051(2) 0.0371(11) Uani 1 1 d . . . .
H147 H 0.424926 0.147709 -0.035491 0.045 Uiso 1 1 calc R . . .
C148 C 0.4806(3) 0.2020(3) 0.0114(2) 0.0369(10) Uani 1 1 d . . . .
C149 C 0.4982(3) 0.2022(3) 0.0711(2) 0.0358(10) Uani 1 1 d . . . .
H149 H 0.527739 0.237883 0.077652 0.043 Uiso 1 1 calc R . . .
C150 C 0.3612(3) 0.0378(3) 0.0468(2) 0.0383(11) Uani 1 1 d . . . .
C151 C 0.3929(5) -0.0334(3) 0.0728(5) 0.093(3) Uani 1 1 d . . . .
H15A H 0.394445 -0.036349 0.118037 0.139 Uiso 1 1 calc GR . . .
H15B H 0.444664 -0.040696 0.049748 0.139 Uiso 1 1 calc GR . . .
H15C H 0.360032 -0.069147 0.067540 0.139 Uiso 1 1 calc GR . . .
C152 C 0.3546(4) 0.0397(4) -0.0227(3) 0.0674(18) Uani 1 1 d . . . .
H15D H 0.405456 0.032479 -0.047450 0.101 Uiso 1 1 calc GR . . .
H15E H 0.332635 0.084965 -0.039742 0.101 Uiso 1 1 calc GR . . .
H15F H 0.321531 0.002872 -0.025337 0.101 Uiso 1 1 calc GR . . .
C153 C 0.2798(4) 0.0483(4) 0.0833(3) 0.0692(19) Uani 1 1 d . . . .
H15G H 0.257089 0.092423 0.064310 0.104 Uiso 1 1 calc GR . . .
H15H H 0.281749 0.049214 0.127802 0.104 Uiso 1 1 calc GR . . .
H15I H 0.248567 0.010000 0.080832 0.104 Uiso 1 1 calc GR . . .
C154 C 0.5080(4) 0.2600(3) -0.0447(2) 0.0487(13) Uani 1 1 d . . . .
C161 C 0.5828(3) 0.3746(3) 0.5139(2) 0.0371(10) Uani 1 1 d . . . .
C162 C 0.5402(3) 0.3611(3) 0.5754(2) 0.0412(11) Uani 1 1 d . . . .
H162 H 0.512079 0.320088 0.589935 0.049 Uiso 1 1 calc R . . .
C163 C 0.5405(3) 0.4106(3) 0.6149(2) 0.0430(12) Uani 1 1 d . . . .
C164 C 0.5817(3) 0.4693(3) 0.5911(2) 0.0457(12) Uani 1 1 d . . . .
H164 H 0.581534 0.502497 0.617956 0.055 Uiso 1 1 calc R . . .
C165 C 0.6238(3) 0.4830(3) 0.5296(2) 0.0432(12) Uani 1 1 d . . . .
C166 C 0.6231(3) 0.4331(3) 0.4909(2) 0.0394(11) Uani 1 1 d . . . .
H166 H 0.650743 0.440172 0.448657 0.047 Uiso 1 1 calc R . . .
C167 C 0.6718(3) 0.5472(3) 0.5053(3) 0.0483(13) Uani 1 1 d . . . .
C168 C 0.7556(4) 0.5240(3) 0.5051(3) 0.0666(17) Uani 1 1 d . . . .
H16A H 0.770177 0.489507 0.477203 0.100 Uiso 1 1 calc GR . . .
H16B H 0.762650 0.503410 0.548331 0.100 Uiso 1 1 calc GR . . .
H16C H 0.787794 0.564299 0.489645 0.100 Uiso 1 1 calc GR . . .
C169 C 0.6497(6) 0.6035(4) 0.5445(4) 0.105(3) Uani 1 1 d . . . .
H16D H 0.663218 0.588103 0.586623 0.157 Uiso 1 1 calc GR . . .
H16E H 0.594502 0.613619 0.548800 0.157 Uiso 1 1 calc GR . . .
H16F H 0.676967 0.645570 0.523528 0.157 Uiso 1 1 calc GR . . .
C170 C 0.6654(4) 0.5778(4) 0.4363(3) 0.0709(19) Uani 1 1 d . . . .
H17A H 0.611397 0.585734 0.432475 0.106 Uiso 1 1 calc GR . . .
H17B H 0.689432 0.545186 0.408596 0.106 Uiso 1 1 calc GR . . .
H17C H 0.691287 0.621958 0.423626 0.106 Uiso 1 1 calc GR . . .
C171 C 0.4947(3) 0.4006(3) 0.6830(2) 0.0509(13) Uani 1 1 d . . . .
C172 C 0.4492(5) 0.3379(3) 0.6988(3) 0.073(2) Uani 1 1 d . . . .
H17D H 0.483294 0.296748 0.695401 0.110 Uiso 1 1 calc GR . . .
H17E H 0.413274 0.340987 0.669163 0.110 Uiso 1 1 calc GR . . .
H17F H 0.420677 0.334279 0.742220 0.110 Uiso 1 1 calc GR . . .
C173 C 0.5510(4) 0.3969(4) 0.7297(3) 0.0617(16) Uani 1 1 d . . . .
H17G H 0.585347 0.435723 0.715703 0.093 Uiso 1 1 calc GR . . .
H17H H 0.580960 0.352872 0.730876 0.093 Uiso 1 1 calc GR . . .
H17I H 0.522294 0.399641 0.772261 0.093 Uiso 1 1 calc GR . . .
C174 C 0.4410(4) 0.4651(3) 0.6904(3) 0.0578(14) Uani 1 1 d . . . .
H17J H 0.405215 0.469772 0.660552 0.087 Uiso 1 1 calc GR . . .
H17K H 0.471370 0.506744 0.681403 0.087 Uiso 1 1 calc GR . . .
H17L H 0.412440 0.459882 0.733898 0.087 Uiso 1 1 calc GR . . .
C124 C 0.6706(4) 0.0110(3) 0.1952(4) 0.0285(14) Uiso 0.7 1 d . P A 1
C125 C 0.6753(5) 0.0745(4) 0.1557(4) 0.0416(17) Uiso 0.7 1 d . P A 1
H125 H 0.648486 0.082108 0.121007 0.050 Uiso 0.7 1 calc R P A 1
C126 C 0.7178(5) 0.1287(4) 0.1640(4) 0.0482(18) Uiso 0.7 1 d . P A 1
H126 H 0.718494 0.171775 0.135526 0.058 Uiso 0.7 1 calc R P A 1
C127 C 0.7591(5) 0.1199(4) 0.2138(4) 0.0454(17) Uiso 0.7 1 d . P A 1
C128 C 0.7548(5) 0.0569(4) 0.2538(4) 0.0463(17) Uiso 0.7 1 d . P A 1
H128 H 0.782371 0.049705 0.288014 0.056 Uiso 0.7 1 calc R P A 1
C129 C 0.7127(4) 0.0038(4) 0.2466(4) 0.0348(15) Uiso 0.7 1 d . P A 1
H129 H 0.711166 -0.038461 0.276237 0.042 Uiso 0.7 1 calc R P A 1
C130 C 0.8141(5) 0.1751(4) 0.2214(4) 0.0540(19) Uiso 0.7 1 d . P A 1
H13A H 0.821316 0.167469 0.266200 0.065 Uiso 0.7 1 calc R P A 1
H13B H 0.864488 0.167882 0.194911 0.065 Uiso 0.7 1 calc R P A 1
C131 C 0.7859(5) 0.2499(5) 0.2029(4) 0.060(2) Uani 0.7 1 d D P A 1
H13C H 0.826350 0.281495 0.204069 0.072 Uiso 0.7 1 calc R P A 1
H13D H 0.776040 0.257168 0.158808 0.072 Uiso 0.7 1 calc R P A 1
C132 C 0.7138(5) 0.2682(5) 0.2463(4) 0.052(2) Uani 0.7 1 d D P A 1
H13E H 0.726720 0.269622 0.288397 0.062 Uiso 0.7 1 calc R P A 1
H13F H 0.677628 0.230597 0.252062 0.062 Uiso 0.7 1 calc R P A 1
C155 C 0.5541(7) 0.2264(6) -0.0991(5) 0.057(3) Uani 0.6 1 d . P B 1
H15J H 0.521960 0.194530 -0.111454 0.085 Uiso 0.6 1 calc GR P B 1
H15K H 0.598814 0.200591 -0.085006 0.085 Uiso 0.6 1 calc GR P B 1
H15L H 0.570960 0.262684 -0.135567 0.085 Uiso 0.6 1 calc GR P B 1
C157 C 0.4352(7) 0.2972(6) -0.0672(5) 0.067(3) Uani 0.6 1 d . P B 1
H15M H 0.403505 0.316577 -0.032174 0.101 Uiso 0.6 1 calc GR P B 1
H15N H 0.406124 0.263637 -0.080547 0.101 Uiso 0.6 1 calc GR P B 1
H15O H 0.450227 0.334729 -0.102969 0.101 Uiso 0.6 1 calc GR P B 1
C159 C 0.5575(8) 0.3111(6) -0.0287(5) 0.067(3) Uani 0.6 1 d . P B 1
H15P H 0.603310 0.286589 -0.015422 0.100 Uiso 0.6 1 calc GR P B 1
H15Q H 0.528912 0.333206 0.005858 0.100 Uiso 0.6 1 calc GR P B 1
H15R H 0.572525 0.346634 -0.066213 0.100 Uiso 0.6 1 calc GR P B 1
C156 C 0.497(2) 0.2440(10) -0.1077(8) 0.101(9) Uani 0.4 1 d . P B 2
H15S H 0.443180 0.237031 -0.106596 0.152 Uiso 0.4 1 calc GR P B 2
H15T H 0.527384 0.201758 -0.115988 0.152 Uiso 0.4 1 calc GR P B 2
H15U H 0.514561 0.282951 -0.141513 0.152 Uiso 0.4 1 calc GR P B 2
C158 C 0.4657(15) 0.3271(9) -0.0312(11) 0.095(7) Uani 0.4 1 d . P B 2
H15V H 0.477059 0.337941 0.008274 0.142 Uiso 0.4 1 calc GR P B 2
H15W H 0.410585 0.321750 -0.026747 0.142 Uiso 0.4 1 calc GR P B 2
H15X H 0.482027 0.364965 -0.066307 0.142 Uiso 0.4 1 calc GR P B 2
C160 C 0.5984(14) 0.2674(13) -0.0483(9) 0.094(7) Uani 0.4 1 d . P B 2
H16G H 0.624484 0.221662 -0.048632 0.141 Uiso 0.4 1 calc GR P B 2
H16H H 0.606816 0.285863 -0.011373 0.141 Uiso 0.4 1 calc GR P B 2
H16I H 0.618672 0.299116 -0.087256 0.141 Uiso 0.4 1 calc GR P B 2
C224 C 0.6623(15) 0.0273(15) 0.1712(14) 0.070(7) Uiso 0.3 1 d . P A 2
C225 C 0.6507(9) 0.0723(7) 0.1369(7) 0.027(3) Uiso 0.3 1 d . P A 2
H225 H 0.621714 0.069025 0.105085 0.032 Uiso 0.3 1 calc R P A 2
C226 C 0.6796(9) 0.1355(8) 0.1407(8) 0.037(3) Uiso 0.3 1 d . P A 2
H226 H 0.671908 0.175886 0.110526 0.044 Uiso 0.3 1 calc R P A 2
C227 C 0.7226(10) 0.1390(9) 0.1926(9) 0.038(4) Uiso 0.3 1 d . P A 2
C228 C 0.7316(10) 0.0826(9) 0.2314(8) 0.039(4) Uiso 0.3 1 d . P A 2
H228 H 0.759751 0.081868 0.264561 0.047 Uiso 0.3 1 calc R P A 2
C229 C 0.7003(12) 0.0239(12) 0.2245(11) 0.054(5) Uiso 0.3 1 d . P A 2
H229 H 0.703481 -0.018092 0.253936 0.064 Uiso 0.3 1 calc R P A 2
C230 C 0.7472(11) 0.2092(10) 0.1960(9) 0.050(4) Uiso 0.3 1 d . P A 2
H23A H 0.724067 0.244475 0.165473 0.060 Uiso 0.3 1 calc R P A 2
H23B H 0.803457 0.210827 0.183260 0.060 Uiso 0.3 1 calc R P A 2
C231 C 0.7241(9) 0.2275(9) 0.2629(8) 0.033(4) Uani 0.3 1 d D P A 2
H23C H 0.757977 0.200608 0.290658 0.040 Uiso 0.3 1 calc R P A 2
H23D H 0.671241 0.212826 0.280328 0.040 Uiso 0.3 1 calc R P A 2
C232 C 0.7280(7) 0.3066(7) 0.2655(6) 0.026(3) Uiso 0.3 1 d D P A 2
H23E H 0.711669 0.315900 0.309262 0.031 Uiso 0.3 1 calc R P A 2
H23F H 0.780120 0.323455 0.248724 0.031 Uiso 0.3 1 calc R P A 2
Cu1 Cu 0.98577(3) 0.80706(2) 0.43348(2) 0.02284(13) Uani 1 1 d . . . .
O1 O 1.22960(19) 0.67126(17) 0.17244(15) 0.0394(7) Uani 1 1 d . . . .
O2 O 1.0078(2) 0.54417(18) 0.24973(17) 0.0481(9) Uani 1 1 d . . . .
N1 N 0.90549(19) 0.88336(17) 0.42292(15) 0.0258(7) Uani 1 1 d . . . .
N2 N 1.05368(19) 0.89582(17) 0.42218(15) 0.0239(7) Uani 1 1 d . . . .
N7 N 1.01011(18) 0.79065(17) 0.34321(15) 0.0232(7) Uani 1 1 d . . . .
N4 N 1.00143(19) 0.82773(17) 0.28823(15) 0.0249(7) Uani 1 1 d . . . .
N3 N 1.03221(18) 0.78801(18) 0.24484(15) 0.0253(7) Uani 1 1 d . . . .
N6 N 1.03204(19) 0.71210(16) 0.44525(15) 0.0235(7) Uani 1 1 d . . . .
N5 N 0.96775(19) 0.78234(16) 0.52974(15) 0.0242(7) Uani 1 1 d . . . .
N8 N 0.93757(19) 0.81416(17) 0.57721(14) 0.0246(7) Uani 1 1 d . . . .
N9 N 0.95126(19) 0.77093(17) 0.63014(15) 0.0264(7) Uani 1 1 d . . . .
C1 C 0.8335(2) 0.8739(2) 0.41602(19) 0.0290(9) Uani 1 1 d . . . .
C2 C 0.7787(3) 0.9286(2) 0.4159(2) 0.0336(10) Uani 1 1 d . . . .
H2 H 0.727961 0.921411 0.411497 0.040 Uiso 1 1 calc R . . .
C3 C 0.7994(3) 0.9931(2) 0.4223(2) 0.0349(10) Uani 1 1 d . . . .
H3 H 0.762429 1.030480 0.423895 0.042 Uiso 1 1 calc R . . .
C4 C 0.8741(3) 1.0030(2) 0.4263(2) 0.0317(9) Uani 1 1 d . . . .
H4 H 0.889535 1.047565 0.429258 0.038 Uiso 1 1 calc R . . .
C5 C 0.9266(2) 0.9469(2) 0.42611(17) 0.0245(8) Uani 1 1 d . . . .
C6 C 1.0093(2) 0.9541(2) 0.42590(17) 0.0230(8) Uani 1 1 d . . . .
C7 C 1.0399(2) 1.0175(2) 0.42622(19) 0.0268(8) Uani 1 1 d . . . .
H7 H 1.007746 1.057989 0.429469 0.032 Uiso 1 1 calc R . . .
C8 C 1.1175(2) 1.0202(2) 0.4217(2) 0.0295(9) Uani 1 1 d . . . .
H8 H 1.139606 1.062723 0.422580 0.035 Uiso 1 1 calc R . . .
C9 C 1.1637(2) 0.9609(2) 0.4160(2) 0.0292(9) Uani 1 1 d . . . .
H9 H 1.217570 0.962756 0.411462 0.035 Uiso 1 1 calc R . . .
C10 C 1.1302(2) 0.8984(2) 0.41698(18) 0.0263(8) Uani 1 1 d . . . .
C11 C 1.1752(2) 0.8313(2) 0.4103(2) 0.0290(9) Uani 1 1 d . . . .
H11G H 1.160270 0.812591 0.375226 0.035 Uiso 1 1 calc R . . .
H11H H 1.160516 0.797376 0.449804 0.035 Uiso 1 1 calc R . . .
C12 C 1.2610(2) 0.8363(2) 0.3977(2) 0.0316(9) Uani 1 1 d . . . .
H12I H 1.277237 0.849796 0.434731 0.038 Uiso 1 1 calc R . . .
H12J H 1.276051 0.873035 0.360440 0.038 Uiso 1 1 calc R . . .
C13 C 1.3019(2) 0.7675(2) 0.3851(2) 0.0318(9) Uani 1 1 d . . . .
H13G H 1.357740 0.773344 0.378069 0.038 Uiso 1 1 calc R . . .
H13H H 1.288773 0.731711 0.423465 0.038 Uiso 1 1 calc R . . .
C14 C 1.2828(2) 0.7409(2) 0.32849(19) 0.0270(8) Uani 1 1 d . . . .
C15 C 1.2813(2) 0.7840(2) 0.2705(2) 0.0336(9) Uani 1 1 d . . . .
H15 H 1.292170 0.831652 0.265778 0.040 Uiso 1 1 calc R . . .
C16 C 1.2644(2) 0.7594(2) 0.2197(2) 0.0337(10) Uani 1 1 d . . . .
H16 H 1.263853 0.790008 0.180513 0.040 Uiso 1 1 calc R . . .
C17 C 1.2481(2) 0.6898(2) 0.2254(2) 0.0323(9) Uani 1 1 d . . . .
C18 C 1.2492(2) 0.6455(2) 0.2833(2) 0.0334(9) Uani 1 1 d . . . .
H18 H 1.238269 0.597867 0.287932 0.040 Uiso 1 1 calc R . . .
C19 C 1.2662(2) 0.6716(2) 0.3340(2) 0.0303(9) Uani 1 1 d . . . .
H19 H 1.266671 0.641296 0.373361 0.036 Uiso 1 1 calc R . . .
C20 C 1.2426(3) 0.5999(3) 0.1642(2) 0.0430(11) Uani 1 1 d . . . .
H20A H 1.284911 0.579006 0.186174 0.052 Uiso 1 1 calc R . . .
H20B H 1.258532 0.598164 0.118481 0.052 Uiso 1 1 calc R . . .
C21 C 1.1725(3) 0.5572(3) 0.1900(3) 0.0484(12) Uani 1 1 d . . . .
H21A H 1.186498 0.507994 0.186740 0.058 Uiso 1 1 calc R . . .
H21B H 1.156324 0.559810 0.235527 0.058 Uiso 1 1 calc R . . .
C22 C 1.1056(3) 0.5798(3) 0.1564(2) 0.0456(12) Uani 1 1 d . . . .
H22A H 1.120885 0.576065 0.110961 0.055 Uiso 1 1 calc R . . .
H22B H 1.091713 0.629231 0.158837 0.055 Uiso 1 1 calc R . . .
C23 C 1.0364(3) 0.5367(3) 0.1846(3) 0.0506(13) Uani 1 1 d . . . .
H23G H 0.995577 0.551343 0.159034 0.061 Uiso 1 1 calc R . . .
H23H H 1.050228 0.487202 0.182652 0.061 Uiso 1 1 calc R . . .
C24 C 0.9534(3) 0.5959(2) 0.2621(2) 0.0404(11) Uani 1 1 d . . . .
C25 C 0.9239(3) 0.5950(2) 0.3269(2) 0.0400(11) Uani 1 1 d . . . .
H25 H 0.942741 0.561379 0.358355 0.048 Uiso 1 1 calc R . . .
C26 C 0.8674(3) 0.6432(3) 0.3445(2) 0.0419(11) Uani 1 1 d . . . .
H26 H 0.847753 0.641968 0.388279 0.050 Uiso 1 1 calc R . . .
C27 C 0.8383(3) 0.6937(2) 0.3000(2) 0.0365(10) Uani 1 1 d . . . .
C28 C 0.8707(3) 0.6937(3) 0.2367(2) 0.0414(11) Uani 1 1 d . . . .
H28 H 0.852665 0.727926 0.205346 0.050 Uiso 1 1 calc R . . .
C29 C 0.9276(3) 0.6468(3) 0.2168(2) 0.0426(11) Uani 1 1 d . . . .
H29 H 0.948532 0.649495 0.173068 0.051 Uiso 1 1 calc R . . .
C30 C 0.7745(3) 0.7450(3) 0.3182(2) 0.0422(11) Uani 1 1 d . . . .
H30A H 0.738790 0.721585 0.355208 0.051 Uiso 1 1 calc R . . .
H30B H 0.745926 0.758090 0.282607 0.051 Uiso 1 1 calc R . . .
C31 C 0.7995(3) 0.8116(2) 0.3349(2) 0.0380(10) Uani 1 1 d . . . .
H31A H 0.759870 0.848774 0.327344 0.046 Uiso 1 1 calc R . . .
H31B H 0.847269 0.826191 0.305661 0.046 Uiso 1 1 calc R . . .
C32 C 0.8130(3) 0.8052(2) 0.4041(2) 0.0348(10) Uani 1 1 d . . . .
H32A H 0.766162 0.789205 0.434013 0.042 Uiso 1 1 calc R . . .
H32B H 0.854840 0.770321 0.411615 0.042 Uiso 1 1 calc R . . .
C33 C 1.0601(2) 0.7263(2) 0.27203(19) 0.0261(8) Uani 1 1 d . . . .
H33 H 1.084462 0.689751 0.251495 0.031 Uiso 1 1 calc R . . .
C34 C 1.0454(2) 0.7280(2) 0.33578(18) 0.0239(8) Uani 1 1 d . . . .
C35 C 1.0558(2) 0.6813(2) 0.39423(18) 0.0255(8) Uani 1 1 d . . . .
C36 C 1.0827(3) 0.6131(2) 0.4014(2) 0.0318(9) Uani 1 1 d . . . .
H36 H 1.098210 0.590880 0.365605 0.038 Uiso 1 1 calc R . . .
C37 C 1.0866(3) 0.5783(2) 0.4611(2) 0.0374(10) Uani 1 1 d . . . .
H37 H 1.104972 0.531230 0.466617 0.045 Uiso 1 1 calc R . . .
C38 C 1.0641(3) 0.6101(2) 0.5140(2) 0.0347(10) Uani 1 1 d . . . .
H38 H 1.068620 0.586416 0.555391 0.042 Uiso 1 1 calc R . . .
C39 C 1.0348(2) 0.6781(2) 0.50379(18) 0.0256(8) Uani 1 1 d . . . .
C40 C 1.0002(2) 0.7201(2) 0.55184(18) 0.0252(8) Uani 1 1 d . . . .
C41 C 0.9895(2) 0.7120(2) 0.61702(19) 0.0266(8) Uani 1 1 d . . . .
H41 H 1.005502 0.673782 0.646015 0.032 Uiso 1 1 calc R . . .
C42 C 0.9229(2) 0.7899(2) 0.69185(18) 0.0251(8) Uani 1 1 d . . . .
C43 C 0.9512(2) 0.8486(2) 0.70541(19) 0.0303(9) Uani 1 1 d . . . .
H43 H 0.989926 0.873843 0.675893 0.036 Uiso 1 1 calc R . . .
C44 C 0.9216(3) 0.8701(2) 0.7633(2) 0.0360(10) Uani 1 1 d . . . .
C45 C 0.8656(3) 0.8294(3) 0.8050(2) 0.0385(11) Uani 1 1 d . . . .
H45 H 0.845003 0.843366 0.844434 0.046 Uiso 1 1 calc R . . .
C46 C 0.8387(3) 0.7698(2) 0.7919(2) 0.0327(9) Uani 1 1 d . . . .
C47 C 0.8681(2) 0.7505(2) 0.73289(19) 0.0278(9) Uani 1 1 d . . . .
H47 H 0.850403 0.710733 0.721523 0.033 Uiso 1 1 calc R . . .
C48 C 0.7757(3) 0.7272(2) 0.8382(2) 0.0397(11) Uani 1 1 d . . . .
C49 C 0.7982(3) 0.6499(3) 0.8449(3) 0.0535(14) Uani 1 1 d . . . .
H49A H 0.805379 0.635648 0.803283 0.080 Uiso 1 1 calc GR . . .
H49B H 0.757762 0.623077 0.874057 0.080 Uiso 1 1 calc GR . . .
H49C H 0.846015 0.641188 0.861804 0.080 Uiso 1 1 calc GR . . .
C50 C 0.7005(3) 0.7408(3) 0.8123(3) 0.0639(16) Uani 1 1 d . . . .
H50A H 0.685968 0.790431 0.808328 0.096 Uiso 1 1 calc GR . . .
H50B H 0.660324 0.713834 0.841544 0.096 Uiso 1 1 calc GR . . .
H50C H 0.707351 0.726888 0.770573 0.096 Uiso 1 1 calc GR . . .
C51 C 0.7610(4) 0.7471(4) 0.9041(3) 0.074(2) Uani 1 1 d . . . .
H51A H 0.807411 0.737212 0.922865 0.111 Uiso 1 1 calc GR . . .
H51B H 0.719269 0.720129 0.931096 0.111 Uiso 1 1 calc GR . . .
H51C H 0.747030 0.796809 0.900587 0.111 Uiso 1 1 calc GR . . .
C52 C 0.9456(4) 0.9379(3) 0.7788(2) 0.0533(15) Uani 1 1 d . . . .
C53 C 1.0237(4) 0.9579(4) 0.7432(3) 0.074(2) Uani 1 1 d . . . .
H53A H 1.061580 0.921789 0.755777 0.110 Uiso 1 1 calc GR . . .
H53B H 1.036202 1.002183 0.752962 0.110 Uiso 1 1 calc GR . . .
H53C H 1.024247 0.962796 0.697444 0.110 Uiso 1 1 calc GR . . .
C54 C 0.9450(4) 0.9303(3) 0.8512(2) 0.0573(16) Uani 1 1 d . . . .
H54A H 0.893365 0.919893 0.874477 0.086 Uiso 1 1 calc GR . . .
H54B H 0.960381 0.973749 0.860611 0.086 Uiso 1 1 calc GR . . .
H54C H 0.980744 0.892357 0.864276 0.086 Uiso 1 1 calc GR . . .
C55 C 0.8881(5) 0.9977(3) 0.7584(3) 0.075(2) Uani 1 1 d . . . .
H55A H 0.888432 1.002530 0.712727 0.113 Uiso 1 1 calc GR . . .
H55B H 0.903079 1.041272 0.767848 0.113 Uiso 1 1 calc GR . . .
H55C H 0.836691 0.986780 0.781751 0.113 Uiso 1 1 calc GR . . .
C56 C 1.0269(2) 0.8127(2) 0.17908(19) 0.0301(9) Uani 1 1 d . . . .
C57 C 1.0850(3) 0.7947(3) 0.1324(2) 0.0356(10) Uani 1 1 d . . . .
H57 H 1.128470 0.767640 0.143346 0.043 Uiso 1 1 calc R . . .
C58 C 1.0783(3) 0.8169(3) 0.0691(2) 0.0403(11) Uani 1 1 d . . . .
C59 C 1.0132(3) 0.8564(3) 0.0555(2) 0.0425(12) Uani 1 1 d . . . .
H59 H 1.008253 0.871469 0.012330 0.051 Uiso 1 1 calc R . . .
C60 C 0.9549(3) 0.8748(3) 0.1027(2) 0.0394(11) Uani 1 1 d . . . .
C61 C 0.9629(2) 0.8522(3) 0.1655(2) 0.0341(10) Uani 1 1 d . . . .
H61 H 0.924538 0.863782 0.198926 0.041 Uiso 1 1 calc R . . .
C62 C 1.1441(3) 0.8006(3) 0.0165(2) 0.0536(14) Uani 1 1 d . . . .
C63 C 1.1199(4) 0.8168(4) -0.0483(2) 0.0655(18) Uani 1 1 d . . . .
H63A H 1.072119 0.794008 -0.046433 0.098 Uiso 1 1 calc GR . . .
H63B H 1.159824 0.799770 -0.079907 0.098 Uiso 1 1 calc GR . . .
H63C H 1.112046 0.867207 -0.060404 0.098 Uiso 1 1 calc GR . . .
C64 C 1.1698(4) 0.7246(4) 0.0287(3) 0.070(2) Uani 1 1 d . . . .
H64A H 1.188379 0.713860 0.069154 0.105 Uiso 1 1 calc GR . . .
H64B H 1.210988 0.715155 -0.005707 0.105 Uiso 1 1 calc GR . . .
H64C H 1.126640 0.695514 0.030416 0.105 Uiso 1 1 calc GR . . .
C65 C 1.2113(3) 0.8443(4) 0.0175(3) 0.072(2) Uani 1 1 d . . . .
H65A H 1.196168 0.893761 0.008806 0.108 Uiso 1 1 calc GR . . .
H65B H 1.254443 0.834176 -0.015106 0.108 Uiso 1 1 calc GR . . .
H65C H 1.226553 0.833109 0.059296 0.108 Uiso 1 1 calc GR . . .
C66 C 0.8824(3) 0.9177(3) 0.0881(2) 0.0482(13) Uani 1 1 d . . . .
C67 C 0.8785(4) 0.9871(3) 0.1148(3) 0.0619(16) Uani 1 1 d . . . .
H67A H 0.873295 0.976600 0.161096 0.093 Uiso 1 1 calc GR . . .
H67B H 0.834281 1.015898 0.103086 0.093 Uiso 1 1 calc GR . . .
H67C H 0.925322 1.012199 0.096766 0.093 Uiso 1 1 calc GR . . .
C68 C 0.8823(3) 0.9382(4) 0.0180(3) 0.0667(19) Uani 1 1 d . . . .
H68A H 0.927532 0.964991 -0.002002 0.100 Uiso 1 1 calc GR . . .
H68B H 0.836109 0.966721 0.011230 0.100 Uiso 1 1 calc GR . . .
H68C H 0.883308 0.896369 -0.000866 0.100 Uiso 1 1 calc GR . . .
C69 C 0.8121(3) 0.8782(4) 0.1213(3) 0.0655(18) Uani 1 1 d . . . .
H69A H 0.812855 0.834290 0.105716 0.098 Uiso 1 1 calc GR . . .
H69B H 0.766204 0.906191 0.112617 0.098 Uiso 1 1 calc GR . . .
H69C H 0.811755 0.868629 0.167188 0.098 Uiso 1 1 calc GR . . .
O300 O 0.0800(5) 0.6227(5) 0.8170(4) 0.064(2) Uani 0.5 1 d D P . .
H300 H 0.070174 0.602745 0.788570 0.097 Uiso 0.5 1 calc GR P . .
C301 C 0.0348(9) 0.6843(8) 0.8187(7) 0.090(5) Uani 0.5 1 d D P . .
H30C H -0.008338 0.682667 0.796911 0.135 Uiso 0.5 1 calc GR P . .
H30D H 0.065630 0.724119 0.797522 0.135 Uiso 0.5 1 calc GR P . .
H30E H 0.015403 0.689053 0.862989 0.135 Uiso 0.5 1 calc GR P . .
Cl51 Cl 0.9207(2) 0.6993(2) 0.01908(17) 0.0801(10) Uani 0.5 1 d . P . .
O51 O 0.9354(10) 0.7568(8) -0.0304(6) 0.134(6) Uani 0.5 1 d . P . .
O52 O 0.8708(9) 0.7195(8) 0.0714(6) 0.125(5) Uani 0.5 1 d . P . .
O53 O 0.9840(8) 0.6628(8) 0.0426(6) 0.124(5) Uani 0.5 1 d . P . .
O54 O 0.8819(8) 0.6474(7) -0.0020(6) 0.110(4) Uani 0.5 1 d . P . .
Cl41 Cl 0.17575(8) 0.79245(7) 0.59179(7) 0.0506(3) Uani 1 1 d . . . .
O41 O 0.1157(2) 0.83339(18) 0.56503(18) 0.0493(9) Uani 1 1 d . . . .
O42 O 0.2056(3) 0.7401(2) 0.5532(2) 0.0740(13) Uani 1 1 d . . . .
O43 O 0.1464(2) 0.7581(2) 0.65375(19) 0.0628(11) Uani 1 1 d . . . .
O44 O 0.2350(2) 0.8343(2) 0.5879(3) 0.101(2) Uani 1 1 d . . . .
Cl61 Cl 0.6018(2) 0.5251(2) 0.95192(18) 0.0800(10) Uani 0.5 1 d . P . .
O61 O 0.5881(12) 0.5970(8) 0.9260(7) 0.164(8) Uani 0.5 1 d . P . .
O62 O 0.5825(11) 0.5139(9) 1.0160(6) 0.152(7) Uani 0.5 1 d . P . .
O63 O 0.6681(10) 0.5072(7) 0.9382(10) 0.160(7) Uani 0.5 1 d . P . .
O64 O 0.5666(5) 0.4828(4) 0.9156(4) 0.062(2) Uani 0.5 1 d . P . .
Cl21 Cl 0.12732(6) 0.43272(5) 0.36049(6) 0.0366(3) Uani 1 1 d . . . .
O21 O 0.05267(19) 0.46142(18) 0.38018(18) 0.0480(9) Uani 1 1 d . . . .
O22 O 0.18230(18) 0.48580(16) 0.34869(15) 0.0386(7) Uani 1 1 d . . . .
O23 O 0.1293(2) 0.40601(19) 0.30278(19) 0.0526(9) Uani 1 1 d . . . .
O24 O 0.1455(2) 0.3798(2) 0.4087(2) 0.0548(10) Uani 1 1 d . . . .
Cl31 Cl 0.42985(6) 0.16126(6) 0.57271(5) 0.0355(2) Uani 1 1 d . . . .
O31 O 0.3763(2) 0.1207(2) 0.62024(17) 0.0548(10) Uani 1 1 d . . . .
O32 O 0.50605(19) 0.1402(2) 0.58360(17) 0.0507(9) Uani 1 1 d . . . .
O33 O 0.4209(2) 0.1460(3) 0.51244(17) 0.0613(11) Uani 1 1 d . . . .
O34 O 0.4168(2) 0.2323(2) 0.5740(3) 0.0813(15) Uani 1 1 d . . . .
O71 O 0.9348(3) 0.4125(2) 0.3009(3) 0.0843(16) Uani 1 1 d . . . .
H71A H 0.949862 0.453832 0.288628 0.126 Uiso 1 1 d G . . .
H71B H 0.886341 0.412909 0.305913 0.126 Uiso 1 1 d G . . .

loop_
_atom_site_aniso_label
_atom_site_aniso_U_11
_atom_site_aniso_U_22
_atom_site_aniso_U_33
_atom_site_aniso_U_23
_atom_site_aniso_U_13
_atom_site_aniso_U_12
Cu10 0.0399(3) 0.0478(3) 0.0215(3) -0.0123(2) -0.0114(2) 0.0069(2)
O101 0.0301(15) 0.0437(17) 0.0244(14) -0.0142(13) -0.0081(12) 0.0074(13)
O102 0.0370(19) 0.061(2) 0.047(2) -0.0008(17) -0.0091(15) 0.0091(16)
N101 0.035(2) 0.055(2) 0.0248(18) -0.0090(17) -0.0017(16) -0.0003(18)
N102 0.0327(19) 0.0337(19) 0.0295(18) -0.0143(15) -0.0110(15) 0.0011(15)
N103 0.040(2) 0.054(2) 0.0210(17) -0.0181(17) -0.0136(15) 0.0097(18)
N104 0.049(2) 0.048(2) 0.029(2) -0.0135(17) -0.0147(17) 0.0091(19)
N105 0.0272(18) 0.044(2) 0.0223(17) -0.0139(15) -0.0056(14) -0.0002(15)
N106 0.0209(17) 0.044(2) 0.0211(17) -0.0052(15) -0.0076(13) 0.0013(14)
N107 0.042(2) 0.046(2) 0.0288(19) -0.0145(17) -0.0117(16) 0.0034(17)
N108 0.053(3) 0.051(2) 0.031(2) -0.0127(18) -0.0158(18) 0.003(2)
N109 0.036(2) 0.047(2) 0.0262(18) -0.0125(16) -0.0121(15) 0.0005(17)
C101 0.048(3) 0.100(5) 0.034(3) 0.007(3) 0.000(2) 0.014(3)
C102 0.044(3) 0.101(5) 0.044(3) 0.006(3) 0.001(3) -0.007(3)
C103 0.063(4) 0.075(4) 0.055(4) 0.007(3) 0.007(3) -0.017(3)
C104 0.051(3) 0.065(4) 0.054(3) 0.001(3) -0.008(3) -0.008(3)
C105 0.044(3) 0.038(2) 0.032(2) -0.0092(19) -0.008(2) -0.003(2)
C106 0.042(3) 0.032(2) 0.039(2) -0.0114(19) -0.014(2) -0.0018(19)
C107 0.050(3) 0.033(3) 0.060(3) -0.005(2) -0.009(3) -0.002(2)
C108 0.042(3) 0.036(3) 0.076(4) -0.005(3) -0.015(3) 0.005(2)
C109 0.036(3) 0.037(3) 0.061(3) -0.012(2) -0.009(2) 0.002(2)
C110 0.028(2) 0.033(2) 0.041(2) -0.0147(19) -0.0116(18) -0.0003(17)
C111 0.028(2) 0.037(2) 0.035(2) -0.0103(19) -0.0121(18) 0.0037(18)
C112 0.023(2) 0.040(2) 0.032(2) -0.0121(18) -0.0044(17) 0.0031(17)
C113 0.021(2) 0.047(3) 0.026(2) -0.0116(18) -0.0051(16) 0.0002(17)
C114 0.0197(19) 0.036(2) 0.023(2) -0.0056(17) -0.0023(15) -0.0016(16)
C115 0.023(2) 0.043(2) 0.0222(19) -0.0090(17) -0.0077(16) 0.0002(17)
C116 0.0212(19) 0.040(2) 0.024(2) -0.0078(17) -0.0049(16) 0.0025(17)
C117 0.0217(19) 0.035(2) 0.0226(19) -0.0092(16) -0.0023(15) -0.0007(16)
C118 0.0223(19) 0.042(2) 0.0212(19) -0.0078(17) -0.0090(15) 0.0010(17)
C119 0.0210(19) 0.035(2) 0.027(2) -0.0031(17) -0.0050(16) 0.0003(16)
C120 0.030(2) 0.038(2) 0.028(2) -0.0098(18) -0.0060(17) 0.0070(18)
C121 0.039(3) 0.043(3) 0.034(2) -0.017(2) -0.0062(19) 0.003(2)
C122 0.047(3) 0.044(3) 0.041(3) -0.016(2) 0.002(2) 0.013(2)
C123 0.036(2) 0.052(3) 0.028(2) -0.004(2) -0.0045(19) 0.015(2)
C135 0.035(2) 0.053(3) 0.025(2) -0.0071(19) -0.0152(18) -0.008(2)
C136 0.022(2) 0.046(3) 0.026(2) -0.0087(18) -0.0078(16) -0.0004(18)
C137 0.0158(18) 0.049(3) 0.025(2) -0.0098(18) -0.0065(15) -0.0005(17)
C138 0.025(2) 0.051(3) 0.028(2) -0.0098(19) -0.0089(17) 0.0011(19)
C139 0.028(2) 0.045(3) 0.027(2) -0.0089(19) -0.0064(17) 0.0052(18)
C140 0.0195(19) 0.049(3) 0.030(2) -0.0121(19) -0.0072(16) 0.0025(18)
C141 0.0158(18) 0.047(3) 0.023(2) -0.0120(18) -0.0050(15) -0.0010(17)
C142 0.0181(18) 0.040(2) 0.0222(19) -0.0089(17) -0.0026(15) 0.0023(16)
C143 0.022(2) 0.046(2) 0.0202(19) -0.0053(17) -0.0063(16) -0.0038(17)
C144 0.030(2) 0.049(3) 0.0174(19) -0.0114(18) -0.0080(16) 0.0055(19)
C145 0.025(2) 0.047(3) 0.021(2) -0.0114(18) -0.0077(16) 0.0048(18)
C146 0.026(2) 0.047(3) 0.023(2) -0.0146(18) -0.0105(16) 0.0096(18)
C147 0.042(3) 0.054(3) 0.021(2) -0.017(2) -0.0142(18) 0.013(2)
C148 0.044(3) 0.045(3) 0.024(2) -0.0121(19) -0.0073(19) 0.006(2)
C149 0.041(3) 0.045(3) 0.024(2) -0.0132(19) -0.0079(18) 0.000(2)
C150 0.034(2) 0.056(3) 0.033(2) -0.020(2) -0.0164(19) 0.007(2)
C151 0.103(6) 0.051(4) 0.154(8) -0.027(4) -0.095(6) 0.007(4)
C152 0.071(4) 0.097(5) 0.048(3) -0.030(3) -0.023(3) -0.017(4)
C153 0.052(3) 0.100(5) 0.066(4) -0.045(4) -0.001(3) -0.016(3)
C154 0.072(4) 0.048(3) 0.025(2) -0.007(2) -0.007(2) 0.003(3)
C161 0.041(3) 0.046(3) 0.029(2) -0.013(2) -0.0137(19) 0.007(2)
C162 0.040(3) 0.056(3) 0.033(2) -0.012(2) -0.016(2) 0.003(2)
C163 0.042(3) 0.062(3) 0.029(2) -0.017(2) -0.014(2) 0.009(2)
C164 0.056(3) 0.044(3) 0.045(3) -0.015(2) -0.025(2) 0.007(2)
C165 0.047(3) 0.052(3) 0.036(3) -0.015(2) -0.020(2) 0.011(2)
C166 0.044(3) 0.047(3) 0.033(2) -0.010(2) -0.018(2) -0.003(2)
C167 0.064(3) 0.041(3) 0.049(3) -0.012(2) -0.027(3) -0.005(2)
C168 0.069(4) 0.065(4) 0.068(4) 0.008(3) -0.031(3) -0.016(3)
C169 0.143(8) 0.059(4) 0.106(6) -0.041(4) 0.033(6) -0.036(5)
C170 0.082(5) 0.068(4) 0.069(4) 0.006(3) -0.035(4) -0.030(4)
C171 0.048(3) 0.073(4) 0.035(3) -0.019(3) -0.008(2) 0.002(3)
C172 0.108(6) 0.065(4) 0.036(3) -0.011(3) 0.016(3) -0.007(4)
C173 0.071(4) 0.080(4) 0.032(3) -0.005(3) -0.011(3) 0.005(3)
C174 0.059(4) 0.068(4) 0.051(3) -0.021(3) -0.011(3) -0.004(3)
C131 0.046(5) 0.075(6) 0.060(5) -0.025(4) -0.002(4) 0.005(4)
C132 0.039(4) 0.075(7) 0.036(5) -0.012(5) 0.003(3) 0.012(5)
C155 0.080(8) 0.053(6) 0.030(5) -0.008(4) 0.009(5) -0.001(5)
C157 0.082(8) 0.070(7) 0.042(5) -0.003(5) -0.002(5) 0.019(6)
C159 0.110(10) 0.051(6) 0.036(5) -0.002(4) 0.002(6) -0.024(6)
C156 0.22(3) 0.056(11) 0.030(8) 0.001(7) -0.032(14) -0.023(16)
C158 0.13(2) 0.046(10) 0.091(15) 0.004(10) 0.001(13) -0.002(11)
C160 0.118(18) 0.110(17) 0.040(9) 0.021(10) -0.003(10) -0.029(14)
C231 0.023(8) 0.060(11) 0.025(8) -0.026(8) -0.007(6) -0.006(8)
Cu1 0.0309(3) 0.0225(2) 0.0153(2) -0.00661(18) -0.00176(18) 0.00045(19)
O1 0.0456(19) 0.0436(18) 0.0341(17) -0.0170(14) -0.0132(14) 0.0055(15)
O2 0.054(2) 0.0420(19) 0.047(2) -0.0148(16) 0.0018(16) -0.0024(16)
N1 0.0314(18) 0.0304(18) 0.0151(15) -0.0070(13) -0.0013(13) 0.0021(14)
N2 0.0289(18) 0.0263(17) 0.0193(16) -0.0083(13) -0.0080(13) 0.0010(14)
N7 0.0254(17) 0.0262(17) 0.0183(16) -0.0061(13) -0.0017(13) -0.0032(13)
N4 0.0264(17) 0.0318(18) 0.0170(16) -0.0071(13) -0.0025(13) -0.0012(14)
N3 0.0200(16) 0.0387(19) 0.0183(16) -0.0096(14) -0.0031(13) 0.0022(14)
N6 0.0284(17) 0.0224(16) 0.0189(16) -0.0065(13) 0.0002(13) 0.0005(13)
N5 0.0318(18) 0.0217(16) 0.0182(16) -0.0058(13) 0.0001(13) 0.0002(13)
N8 0.0316(18) 0.0273(17) 0.0141(15) -0.0050(13) -0.0024(13) 0.0031(14)
N9 0.0309(18) 0.0288(18) 0.0191(16) -0.0081(13) -0.0005(13) 0.0020(14)
C1 0.031(2) 0.033(2) 0.0215(19) -0.0033(16) -0.0015(16) -0.0053(17)
C2 0.028(2) 0.042(3) 0.030(2) -0.0043(19) -0.0069(18) 0.0008(18)
C3 0.032(2) 0.036(2) 0.037(2) -0.0062(19) -0.0097(19) 0.0075(18)
C4 0.035(2) 0.029(2) 0.031(2) -0.0070(17) -0.0073(18) 0.0024(18)
C5 0.029(2) 0.028(2) 0.0170(18) -0.0058(15) -0.0033(15) -0.0014(16)
C6 0.027(2) 0.0249(19) 0.0181(18) -0.0057(15) -0.0044(15) 0.0025(15)
C7 0.032(2) 0.024(2) 0.025(2) -0.0082(16) -0.0031(16) 0.0005(16)
C8 0.036(2) 0.026(2) 0.029(2) -0.0094(17) -0.0066(18) -0.0016(17)
C9 0.028(2) 0.031(2) 0.032(2) -0.0119(17) -0.0083(17) -0.0021(17)
C10 0.034(2) 0.027(2) 0.0199(19) -0.0072(15) -0.0079(16) 0.0027(17)
C11 0.032(2) 0.024(2) 0.034(2) -0.0111(17) -0.0098(18) 0.0012(17)
C12 0.030(2) 0.031(2) 0.040(2) -0.0128(18) -0.0146(18) 0.0019(17)
C13 0.028(2) 0.033(2) 0.039(2) -0.0125(19) -0.0137(18) 0.0053(17)
C14 0.0210(19) 0.032(2) 0.030(2) -0.0085(17) -0.0088(16) 0.0032(16)
C15 0.030(2) 0.030(2) 0.040(2) -0.0036(19) -0.0077(19) -0.0028(17)
C16 0.031(2) 0.037(2) 0.029(2) 0.0020(18) -0.0041(18) 0.0025(18)
C17 0.024(2) 0.048(3) 0.027(2) -0.0152(19) -0.0049(17) 0.0044(18)
C18 0.033(2) 0.029(2) 0.039(2) -0.0084(18) -0.0051(19) -0.0016(17)
C19 0.037(2) 0.030(2) 0.024(2) -0.0040(17) -0.0063(17) 0.0000(18)
C20 0.049(3) 0.041(3) 0.042(3) -0.014(2) -0.012(2) 0.003(2)
C21 0.056(3) 0.038(3) 0.049(3) -0.010(2) -0.002(2) 0.001(2)
C22 0.051(3) 0.048(3) 0.041(3) -0.021(2) -0.003(2) -0.005(2)
C23 0.057(3) 0.049(3) 0.050(3) -0.024(2) -0.005(3) -0.003(2)
C24 0.047(3) 0.030(2) 0.049(3) -0.003(2) -0.018(2) -0.010(2)
C25 0.037(3) 0.032(2) 0.052(3) -0.009(2) -0.007(2) -0.0040(19)
C26 0.044(3) 0.040(3) 0.043(3) -0.011(2) -0.004(2) -0.012(2)
C27 0.036(2) 0.037(2) 0.041(3) -0.013(2) -0.012(2) -0.0046(19)
C28 0.042(3) 0.046(3) 0.042(3) -0.012(2) -0.016(2) -0.002(2)
C29 0.046(3) 0.046(3) 0.039(3) -0.013(2) -0.008(2) -0.006(2)
C30 0.033(2) 0.052(3) 0.046(3) -0.016(2) -0.012(2) 0.000(2)
C31 0.037(2) 0.040(3) 0.037(2) -0.010(2) -0.008(2) 0.003(2)
C32 0.030(2) 0.034(2) 0.039(2) -0.0078(19) -0.0002(19) -0.0008(18)
C33 0.0225(19) 0.035(2) 0.024(2) -0.0135(17) -0.0020(15) -0.0036(16)
C34 0.0216(19) 0.029(2) 0.0219(19) -0.0082(16) -0.0001(15) -0.0069(15)
C35 0.029(2) 0.026(2) 0.0218(19) -0.0103(16) 0.0012(16) -0.0030(16)
C36 0.038(2) 0.028(2) 0.028(2) -0.0113(17) 0.0039(18) -0.0021(18)
C37 0.048(3) 0.023(2) 0.037(2) -0.0087(18) 0.003(2) 0.0039(19)
C38 0.045(3) 0.029(2) 0.026(2) -0.0049(17) 0.0033(19) 0.0040(19)
C39 0.034(2) 0.0210(19) 0.0201(19) -0.0049(15) 0.0019(16) -0.0009(16)
C40 0.032(2) 0.024(2) 0.0184(18) -0.0047(15) -0.0008(16) -0.0009(16)
C41 0.031(2) 0.027(2) 0.0211(19) -0.0048(16) -0.0031(16) 0.0021(16)
C42 0.029(2) 0.031(2) 0.0169(18) -0.0079(15) -0.0044(15) 0.0052(16)
C43 0.031(2) 0.039(2) 0.0194(19) -0.0056(17) -0.0009(16) -0.0061(18)
C44 0.045(3) 0.045(3) 0.020(2) -0.0114(18) -0.0010(18) -0.014(2)
C45 0.050(3) 0.047(3) 0.018(2) -0.0144(19) 0.0043(19) -0.012(2)
C46 0.038(2) 0.035(2) 0.024(2) -0.0091(18) 0.0007(18) -0.0043(19)
C47 0.033(2) 0.030(2) 0.022(2) -0.0082(16) -0.0054(17) 0.0004(17)
C48 0.049(3) 0.040(3) 0.028(2) -0.0145(19) 0.010(2) -0.011(2)
C49 0.064(4) 0.040(3) 0.046(3) -0.004(2) 0.017(3) -0.009(2)
C50 0.045(3) 0.065(4) 0.073(4) -0.001(3) 0.008(3) -0.019(3)
C51 0.103(5) 0.077(4) 0.038(3) -0.025(3) 0.027(3) -0.045(4)
C52 0.075(4) 0.062(3) 0.027(2) -0.022(2) 0.006(2) -0.033(3)
C53 0.090(5) 0.097(5) 0.041(3) -0.028(3) 0.005(3) -0.058(4)
C54 0.062(4) 0.083(4) 0.035(3) -0.030(3) -0.001(2) -0.028(3)
C55 0.115(6) 0.046(3) 0.073(4) -0.019(3) -0.024(4) -0.021(4)
C56 0.027(2) 0.045(3) 0.0195(19) -0.0075(17) -0.0072(16) 0.0018(18)
C57 0.032(2) 0.051(3) 0.022(2) -0.0068(19) -0.0049(17) 0.007(2)
C58 0.038(3) 0.056(3) 0.026(2) -0.010(2) -0.0033(19) 0.007(2)
C59 0.036(3) 0.071(3) 0.020(2) -0.006(2) -0.0084(18) 0.006(2)
C60 0.030(2) 0.062(3) 0.027(2) -0.007(2) -0.0080(18) 0.002(2)
C61 0.025(2) 0.056(3) 0.021(2) -0.0084(19) -0.0035(16) 0.0022(19)
C62 0.047(3) 0.083(4) 0.023(2) -0.005(2) 0.002(2) 0.013(3)
C63 0.061(4) 0.101(5) 0.026(3) -0.011(3) 0.002(2) 0.026(3)
C64 0.090(5) 0.077(4) 0.033(3) -0.015(3) 0.009(3) 0.033(4)
C65 0.040(3) 0.117(6) 0.047(3) -0.001(4) 0.006(3) 0.001(3)
C66 0.032(3) 0.079(4) 0.031(2) 0.000(2) -0.012(2) 0.007(2)
C67 0.054(3) 0.071(4) 0.061(4) -0.012(3) -0.020(3) 0.018(3)
C68 0.050(3) 0.110(5) 0.036(3) -0.007(3) -0.013(2) 0.030(3)
C69 0.035(3) 0.109(5) 0.046(3) 0.001(3) -0.011(2) 0.011(3)
O300 0.049(5) 0.100(7) 0.048(5) -0.016(4) -0.006(4) -0.028(5)
C301 0.068(9) 0.131(14) 0.055(8) -0.004(8) 0.002(7) 0.042(9)
Cl51 0.095(3) 0.088(2) 0.062(2) -0.0125(18) -0.0202(19) -0.022(2)
O51 0.201(16) 0.126(11) 0.079(8) 0.012(7) -0.032(9) -0.082(11)
O52 0.159(13) 0.143(12) 0.070(8) -0.026(8) 0.000(8) -0.004(10)
O53 0.111(10) 0.172(13) 0.102(9) -0.034(9) -0.062(8) 0.048(9)
O54 0.131(11) 0.106(9) 0.113(10) -0.035(7) -0.049(8) -0.027(8)
Cl41 0.0477(7) 0.0499(7) 0.0564(8) -0.0123(6) -0.0101(6) -0.0062(6)
O41 0.055(2) 0.0398(19) 0.058(2) -0.0126(17) -0.0189(18) 0.0004(16)
O42 0.111(4) 0.057(3) 0.054(2) -0.023(2) -0.012(2) 0.029(2)
O43 0.056(2) 0.090(3) 0.046(2) -0.011(2) -0.0120(18) -0.012(2)
O44 0.030(2) 0.053(3) 0.198(6) -0.002(3) 0.017(3) -0.0023(18)
Cl61 0.074(2) 0.093(3) 0.063(2) -0.0086(19) 0.0111(17) -0.014(2)
O61 0.23(2) 0.116(11) 0.095(10) 0.020(8) 0.040(11) 0.042(12)
O62 0.189(16) 0.175(15) 0.074(8) 0.024(9) -0.039(9) 0.040(12)
O63 0.142(14) 0.069(8) 0.27(2) -0.072(11) 0.001(14) -0.007(8)
O64 0.075(5) 0.039(4) 0.064(5) 0.033(4) -0.023(4) -0.019(4)
Cl21 0.0334(6) 0.0295(5) 0.0481(6) -0.0156(5) -0.0026(5) 0.0016(4)
O21 0.0362(18) 0.0430(19) 0.065(2) -0.0203(17) 0.0001(16) 0.0025(15)
O22 0.0372(17) 0.0373(17) 0.0429(18) -0.0134(14) -0.0035(14) -0.0040(14)
O23 0.055(2) 0.050(2) 0.060(2) -0.0318(18) -0.0037(18) -0.0041(17)
O24 0.046(2) 0.049(2) 0.067(3) -0.0061(19) -0.0045(18) -0.0163(17)
Cl31 0.0249(5) 0.0448(6) 0.0388(6) -0.0082(5) -0.0103(4) -0.0003(4)
O31 0.048(2) 0.078(3) 0.040(2) -0.0114(18) -0.0078(16) -0.0154(19)
O32 0.0325(18) 0.077(3) 0.0408(19) -0.0014(18) -0.0162(15) 0.0087(17)
O33 0.044(2) 0.108(3) 0.0357(19) -0.010(2) -0.0176(16) -0.008(2)
O34 0.046(2) 0.050(2) 0.150(5) -0.027(3) -0.013(3) 0.0008(19)
O71 0.091(4) 0.048(2) 0.115(4) 0.015(3) -0.049(3) -0.005(2)

loop_
_atom_type_symbol
_atom_type_description
_atom_type_scat_dispersion_real
_atom_type_scat_dispersion_imag
_atom_type_scat_source
C C 0.0033 0.0016 'International Tables Vol C Tables 4.2.6.8 and 6.1.1.4'
H H 0.0000 0.0000 'International Tables Vol C Tables 4.2.6.8 and 6.1.1.4'
Cl Cl 0.1484 0.1585 'International Tables Vol C Tables 4.2.6.8 and 6.1.1.4'
Cu Cu 0.3201 1.2651 'International Tables Vol C Tables 4.2.6.8 and 6.1.1.4'
N N 0.0061 0.0033 'International Tables Vol C Tables 4.2.6.8 and 6.1.1.4'
O O 0.0106 0.0060 'International Tables Vol C Tables 4.2.6.8 and 6.1.1.4'

loop_
_geom_angle_atom_site_label_1
_geom_angle_atom_site_label_2
_geom_angle_atom_site_label_3
_geom_angle
N101 Cu10 N102 79.52(15)
N103 Cu10 N101 97.86(16)
N103 Cu10 N102 92.97(14)
N106 Cu10 N101 143.30(15)
N106 Cu10 N102 136.64(14)
N106 Cu10 N103 77.71(15)
N106 Cu10 N107 79.61(15)
N107 Cu10 N101 100.78(16)
N107 Cu10 N102 103.01(15)
N107 Cu10 N103 157.31(16)
C117 O101 C120 116.8(3)
C123 O102 C224 140.2(13)
C124 O102 C123 115.7(5)
C101 N101 Cu10 124.4(4)
C105 N101 Cu10 114.9(3)
C105 N101 C101 120.5(4)
C106 N102 Cu10 114.2(3)
C106 N102 C110 120.6(4)
C110 N102 Cu10 125.0(3)
N104 N103 Cu10 132.1(3)
N104 N103 C142 111.3(4)
C142 N103 Cu10 116.4(3)
N103 N104 N105 104.8(4)
N104 N105 C143 111.9(3)
N104 N105 C144 118.4(4)
C143 N105 C144 129.7(4)
C137 N106 Cu10 118.4(3)
C137 N106 C141 121.0(4)
C141 N106 Cu10 120.5(3)
N108 N107 Cu10 135.0(3)
N108 N107 C136 111.0(4)
C136 N107 Cu10 113.8(3)
N107 N108 N109 105.5(4)
N108 N109 C161 120.4(4)
C135 N109 N108 111.7(4)
C135 N109 C161 127.8(4)
N101 C101 C102 120.0(5)
N101 C101 C132 112.4(6)
N101 C101 C232 120.4(7)
C102 C101 C132 125.7(6)
C102 C101 C232 114.6(7)
C101 C102 H102 120.4
C103 C102 C101 119.3(6)
C103 C102 H102 120.4
C102 C103 H103 119.9
C102 C103 C104 120.3(6)
C104 C103 H103 119.9
C103 C104 H104 121.0
C105 C104 C103 117.9(6)
C105 C104 H104 121.0
N101 C105 C104 122.0(5)
N101 C105 C106 114.8(4)
C104 C105 C106 123.1(5)
N102 C106 C105 116.2(4)
N102 C106 C107 121.1(4)
C107 C106 C105 122.7(4)
C106 C107 H107 121.0
C108 C107 C106 118.1(5)
C108 C107 H107 121.0
C107 C108 H108 119.8
C107 C108 C109 120.4(5)
C109 C108 H108 119.8
C108 C109 H109 120.4
C108 C109 C110 119.1(5)
C110 C109 H109 120.4
N102 C110 C109 120.6(4)
N102 C110 C111 116.2(4)
C109 C110 C111 123.2(4)
C110 C111 H11A 108.4
C110 C111 H11B 108.4
C110 C111 C112 115.6(4)
H11A C111 H11B 107.4
C112 C111 H11A 108.4
C112 C111 H11B 108.4
C111 C112 H11C 109.1
C111 C112 H11D 109.1
H11C C112 H11D 107.8
C113 C112 C111 112.4(3)
C113 C112 H11C 109.1
C113 C112 H11D 109.1
C112 C113 H11E 108.8
C112 C113 H11F 108.8
H11E C113 H11F 107.7
C114 C113 C112 113.9(3)
C114 C113 H11E 108.8
C114 C113 H11F 108.8
C115 C114 C113 121.4(4)
C115 C114 C119 117.2(4)
C119 C114 C113 121.4(4)
C114 C115 H115 118.9
C114 C115 C116 122.3(4)
C116 C115 H115 118.9
C115 C116 H116 120.5
C117 C116 C115 119.1(4)
C117 C116 H116 120.5
O101 C117 C116 124.7(4)
O101 C117 C118 115.8(3)
C116 C117 C118 119.5(4)
C117 C118 H118 119.9
C119 C118 C117 120.2(4)
C119 C118 H118 119.9
C114 C119 H119 119.2
C118 C119 C114 121.6(4)
C118 C119 H119 119.2
O101 C120 H12A 110.3
O101 C120 H12B 110.3
O101 C120 C121 107.3(3)
H12A C120 H12B 108.5
C121 C120 H12A 110.3
C121 C120 H12B 110.3
C120 C121 H12C 108.9
C120 C121 H12D 108.9
C120 C121 C122 113.1(4)
H12C C121 H12D 107.8
C122 C121 H12C 108.9
C122 C121 H12D 108.9
C121 C122 H12E 108.7
C121 C122 H12F 108.7
H12E C122 H12F 107.6
C123 C122 C121 114.4(4)
C123 C122 H12E 108.7
C123 C122 H12F 108.7
O102 C123 C122 108.6(4)
O102 C123 H12G 110.0
O102 C123 H12H 110.0
C122 C123 H12G 110.0
C122 C123 H12H 110.0
H12G C123 H12H 108.4
N109 C135 H135 127.1
N109 C135 C136 105.8(4)
C136 C135 H135 127.1
N107 C136 C135 105.9(4)
N107 C136 C137 117.2(4)
C135 C136 C137 136.7(4)
N106 C137 C136 110.8(4)
N106 C137 C138 120.1(4)
C138 C137 C136 129.1(4)
C137 C138 H138 120.4
C137 C138 C139 119.1(4)
C139 C138 H138 120.4
C138 C139 H139 120.0
C138 C139 C140 120.1(4)
C140 C139 H139 120.0
C139 C140 H140 120.9
C141 C140 C139 118.2(4)
C141 C140 H140 120.9
N106 C141 C140 121.4(4)
N106 C141 C142 110.3(4)
C140 C141 C142 128.4(4)
N103 C142 C141 114.9(4)
N103 C142 C143 107.0(4)
C143 C142 C141 138.1(4)
N105 C143 C142 105.0(4)
N105 C143 H143 127.5
C142 C143 H143 127.5
C145 C144 N105 119.4(4)
C145 C144 C149 123.3(4)
C149 C144 N105 117.3(4)
C144 C145 H145 120.8
C144 C145 C146 118.3(4)
C146 C145 H145 120.8
C145 C146 C150 119.4(4)
C147 C146 C145 117.8(4)
C147 C146 C150 122.8(4)
C146 C147 H147 118.1
C146 C147 C148 123.8(4)
C148 C147 H147 118.1
C147 C148 C149 117.5(4)
C147 C148 C154 122.1(4)
C149 C148 C154 120.5(4)
C144 C149 C148 119.3(4)
C144 C149 H149 120.4
C148 C149 H149 120.4
C146 C150 C152 112.2(4)
C146 C150 C153 109.1(4)
C151 C150 C146 111.1(4)
C151 C150 C152 108.5(5)
C151 C150 C153 108.8(6)
C152 C150 C153 107.0(4)
C150 C151 H15A 109.5
C150 C151 H15B 109.5
C150 C151 H15C 109.5
H15A C151 H15B 109.5
H15A C151 H15C 109.5
H15B C151 H15C 109.5
C150 C152 H15D 109.5
C150 C152 H15E 109.5
C150 C152 H15F 109.5
H15D C152 H15E 109.5
H15D C152 H15F 109.5
H15E C152 H15F 109.5
C150 C153 H15G 109.5
C150 C153 H15H 109.5
C150 C153 H15I 109.5
H15G C153 H15H 109.5
H15G C153 H15I 109.5
H15H C153 H15I 109.5
C148 C154 C157 106.9(6)
C148 C154 C160 107.9(7)
C155 C154 C148 108.5(5)
C155 C154 C157 108.3(7)
C159 C154 C148 113.7(5)
C159 C154 C155 108.3(8)
C159 C154 C157 111.0(8)
C156 C154 C148 112.9(9)
C156 C154 C158 111.5(15)
C156 C154 C160 107.1(15)
C158 C154 C148 107.8(9)
C158 C154 C160 109.5(14)
C162 C161 N109 117.1(4)
C166 C161 N109 119.8(4)
C166 C161 C162 123.1(4)
C161 C162 H162 121.2
C161 C162 C163 117.6(5)
C163 C162 H162 121.2
C162 C163 C171 121.2(5)
C164 C163 C162 118.7(5)
C164 C163 C171 120.1(5)
C163 C164 H164 118.1
C163 C164 C165 123.7(5)
C165 C164 H164 118.1
C164 C165 C166 117.0(5)
C164 C165 C167 122.6(5)
C166 C165 C167 120.4(5)
C161 C166 C165 120.0(5)
C161 C166 H166 120.0
C165 C166 H166 120.0
C165 C167 C168 107.7(4)
C165 C167 C170 111.2(4)
C168 C167 C170 106.2(5)
C169 C167 C165 113.0(5)
C169 C167 C168 110.3(6)
C169 C167 C170 108.2(6)
C167 C168 H16A 109.5
C167 C168 H16B 109.5
C167 C168 H16C 109.5
H16A C168 H16B 109.5
H16A C168 H16C 109.5
H16B C168 H16C 109.5
C167 C169 H16D 109.5
C167 C169 H16E 109.5
C167 C169 H16F 109.5
H16D C169 H16E 109.5
H16D C169 H16F 109.5
H16E C169 H16F 109.5
C167 C170 H17A 109.5
C167 C170 H17B 109.5
C167 C170 H17C 109.5
H17A C170 H17B 109.5
H17A C170 H17C 109.5
H17B C170 H17C 109.5
C163 C171 C173 108.5(4)
C163 C171 C174 108.7(5)
C172 C171 C163 112.7(5)
C172 C171 C173 110.1(5)
C172 C171 C174 109.4(5)
C174 C171 C173 107.3(5)
C171 C172 H17D 109.5
C171 C172 H17E 109.5
C171 C172 H17F 109.5
H17D C172 H17E 109.5
H17D C172 H17F 109.5
H17E C172 H17F 109.5
C171 C173 H17G 109.5
C171 C173 H17H 109.5
C171 C173 H17I 109.5
H17G C173 H17H 109.5
H17G C173 H17I 109.5
H17H C173 H17I 109.5
C171 C174 H17J 109.5
C171 C174 H17K 109.5
C171 C174 H17L 109.5
H17J C174 H17K 109.5
H17J C174 H17L 109.5
H17K C174 H17L 109.5
O102 C124 C125 119.6(7)
O102 C124 C129 125.5(6)
C125 C124 C129 114.9(7)
C124 C125 H125 118.3
C124 C125 C126 123.3(8)
C126 C125 H125 118.3
C125 C126 H126 119.7
C127 C126 C125 120.6(8)
C127 C126 H126 119.7
C126 C127 C130 123.0(7)
C128 C127 C126 116.9(8)
C128 C127 C130 119.8(7)
C127 C128 H128 118.5
C127 C128 C129 123.0(8)
C129 C128 H128 118.5
C124 C129 H129 119.4
C128 C129 C124 121.2(7)
C128 C129 H129 119.4
C127 C130 H13A 108.7
C127 C130 H13B 108.7
H13A C130 H13B 107.6
C131 C130 C127 114.0(7)
C131 C130 H13A 108.7
C131 C130 H13B 108.7
C130 C131 H13C 109.1
C130 C131 H13D 109.1
H13C C131 H13D 107.8
C132 C131 C130 112.5(8)
C132 C131 H13C 109.1
C132 C131 H13D 109.1
C101 C132 H13E 108.4
C101 C132 H13F 108.4
C131 C132 C101 115.5(7)
C131 C132 H13E 108.4
C131 C132 H13F 108.4
H13E C132 H13F 107.5
C154 C155 H15J 109.5
C154 C155 H15K 109.5
C154 C155 H15L 109.5
H15J C155 H15K 109.5
H15J C155 H15L 109.5
H15K C155 H15L 109.5
C154 C157 H15M 109.5
C154 C157 H15N 109.5
C154 C157 H15O 109.5
H15M C157 H15N 109.5
H15M C157 H15O 109.5
H15N C157 H15O 109.5
C154 C159 H15P 109.5
C154 C159 H15Q 109.5
C154 C159 H15R 109.5
H15P C159 H15Q 109.5
H15P C159 H15R 109.5
H15Q C159 H15R 109.5
C154 C156 H15S 109.5
C154 C156 H15T 109.5
C154 C156 H15U 109.5
H15S C156 H15T 109.5
H15S C156 H15U 109.5
H15T C156 H15U 109.5
C154 C158 H15V 109.5
C154 C158 H15W 109.5
C154 C158 H15X 109.5
H15V C158 H15W 109.5
H15V C158 H15X 109.5
H15W C158 H15X 109.5
C154 C160 H16G 109.5
C154 C160 H16H 109.5
C154 C160 H16I 109.5
H16G C160 H16H 109.5
H16G C160 H16I 109.5
H16H C160 H16I 109.5
O102 C224 C229 103(2)
C225 C224 O102 128(3)
C225 C224 C229 128(3)
C224 C225 H225 121.0
C224 C225 C226 118(2)
C226 C225 H225 121.0
C225 C226 H226 120.3
C225 C226 C227 119.4(15)
C227 C226 H226 120.3
C228 C227 C226 117.2(16)
C228 C227 C230 126.6(18)
C230 C227 C226 116.1(15)
C227 C228 H228 120.4
C227 C228 C229 119(2)
C229 C228 H228 120.4
C224 C229 H229 121.1
C228 C229 C224 118(2)
C228 C229 H229 121.1
C227 C230 H23A 109.1
C227 C230 H23B 109.1
C227 C230 C231 112.4(15)
H23A C230 H23B 107.9
C231 C230 H23A 109.1
C231 C230 H23B 109.1
C230 C231 H23C 108.7
C230 C231 H23D 108.7
C230 C231 C232 114.4(15)
H23C C231 H23D 107.6
C232 C231 H23C 108.7
C232 C231 H23D 108.7
C101 C232 C231 101.9(11)
C101 C232 H23E 111.4
C101 C232 H23F 111.4
C231 C232 H23E 111.4
C231 C232 H23F 111.4
H23E C232 H23F 109.3
N1 Cu1 N2 79.96(13)
N1 Cu1 N7 98.47(13)
N1 Cu1 N5 99.54(13)
N7 Cu1 N2 97.95(12)
N7 Cu1 N5 157.32(13)
N6 Cu1 N1 159.06(14)
N6 Cu1 N2 120.97(13)
N6 Cu1 N7 79.08(13)
N6 Cu1 N5 79.16(13)
N5 Cu1 N2 98.66(12)
C17 O1 C20 118.2(4)
C24 O2 C23 119.0(4)
C1 N1 Cu1 124.6(3)
C5 N1 Cu1 115.3(3)
C5 N1 C1 120.0(4)
C6 N2 Cu1 111.0(3)
C6 N2 C10 119.9(3)
C10 N2 Cu1 128.9(3)
N4 N7 Cu1 134.4(3)
N4 N7 C34 110.9(3)
C34 N7 Cu1 114.7(3)
N7 N4 N3 105.4(3)
N4 N3 C33 111.9(3)
N4 N3 C56 118.9(3)
C33 N3 C56 129.1(3)
C35 N6 Cu1 119.2(3)
C39 N6 Cu1 119.4(3)
C39 N6 C35 121.3(3)
N8 N5 Cu1 135.9(3)
N8 N5 C40 110.2(3)
C40 N5 Cu1 113.6(2)
N5 N8 N9 105.6(3)
N8 N9 C42 119.7(3)
C41 N9 N8 112.2(3)
C41 N9 C42 128.1(3)
N1 C1 C2 120.9(4)
N1 C1 C32 119.7(4)
C2 C1 C32 119.3(4)
C1 C2 H2 120.5
C3 C2 C1 119.1(4)
C3 C2 H2 120.5
C2 C3 H3 120.2
C2 C3 C4 119.5(4)
C4 C3 H3 120.2
C3 C4 H4 120.4
C3 C4 C5 119.2(4)
C5 C4 H4 120.4
N1 C5 C4 121.1(4)
N1 C5 C6 116.2(3)
C4 C5 C6 122.6(4)
N2 C6 C5 115.7(3)
N2 C6 C7 121.7(4)
C7 C6 C5 122.5(3)
C6 C7 H7 120.7
C8 C7 C6 118.6(4)
C8 C7 H7 120.7
C7 C8 H8 120.1
C7 C8 C9 119.9(4)
C9 C8 H8 120.1
C8 C9 H9 120.3
C8 C9 C10 119.4(4)
C10 C9 H9 120.3
N2 C10 C9 120.5(4)
N2 C10 C11 115.9(3)
C9 C10 C11 123.5(4)
C10 C11 H11G 108.4
C10 C11 H11H 108.4
C10 C11 C12 115.5(3)
H11G C11 H11H 107.5
C12 C11 H11G 108.4
C12 C11 H11H 108.4
C11 C12 H12I 109.2
C11 C12 H12J 109.2
C11 C12 C13 112.0(3)
H12I C12 H12J 107.9
C13 C12 H12I 109.2
C13 C12 H12J 109.2
C12 C13 H13G 108.6
C12 C13 H13H 108.6
H13G C13 H13H 107.6
C14 C13 C12 114.8(3)
C14 C13 H13G 108.6
C14 C13 H13H 108.6
C15 C14 C13 122.1(4)
C15 C14 C19 117.9(4)
C19 C14 C13 120.0(4)
C14 C15 H15 119.2
C16 C15 C14 121.5(4)
C16 C15 H15 119.2
C15 C16 H16 119.8
C15 C16 C17 120.3(4)
C17 C16 H16 119.8
O1 C17 C16 115.5(4)
O1 C17 C18 125.3(4)
C16 C17 C18 119.2(4)
C17 C18 H18 120.3
C19 C18 C17 119.4(4)
C19 C18 H18 120.3
C14 C19 H19 119.2
C18 C19 C14 121.6(4)
C18 C19 H19 119.2
O1 C20 H20A 109.1
O1 C20 H20B 109.1
O1 C20 C21 112.7(4)
H20A C20 H20B 107.8
C21 C20 H20A 109.1
C21 C20 H20B 109.1
C20 C21 H21A 108.7
C20 C21 H21B 108.7
H21A C21 H21B 107.6
C22 C21 C20 114.4(4)
C22 C21 H21A 108.7
C22 C21 H21B 108.7
C21 C22 H22A 109.1
C21 C22 H22B 109.1
C21 C22 C23 112.5(5)
H22A C22 H22B 107.8
C23 C22 H22A 109.1
C23 C22 H22B 109.1
O2 C23 C22 111.7(4)
O2 C23 H23G 109.3
O2 C23 H23H 109.3
C22 C23 H23G 109.3
C22 C23 H23H 109.3
H23G C23 H23H 107.9
O2 C24 C25 114.9(4)
O2 C24 C29 125.5(5)
C29 C24 C25 119.7(5)
C24 C25 H25 120.2
C26 C25 C24 119.6(5)
C26 C25 H25 120.2
C25 C26 H26 118.9
C25 C26 C27 122.2(5)
C27 C26 H26 118.9
C26 C27 C30 122.8(4)
C28 C27 C26 116.0(4)
C28 C27 C30 121.1(4)
C27 C28 H28 118.0
C29 C28 C27 123.9(5)
C29 C28 H28 118.0
C24 C29 H29 120.7
C28 C29 C24 118.5(5)
C28 C29 H29 120.7
C27 C30 H30A 108.4
C27 C30 H30B 108.4
C27 C30 C31 115.5(4)
H30A C30 H30B 107.5
C31 C30 H30A 108.4
C31 C30 H30B 108.4
C30 C31 H31A 108.5
C30 C31 H31B 108.5
C30 C31 C32 114.9(4)
H31A C31 H31B 107.5
C32 C31 H31A 108.5
C32 C31 H31B 108.5
C1 C32 C31 110.4(4)
C1 C32 H32A 109.6
C1 C32 H32B 109.6
C31 C32 H32A 109.6
C31 C32 H32B 109.6
H32A C32 H32B 108.1
N3 C33 H33 127.6
N3 C33 C34 104.8(3)
C34 C33 H33 127.6
N7 C34 C33 107.1(4)
N7 C34 C35 115.6(3)
C33 C34 C35 137.3(4)
N6 C35 C34 111.3(3)
N6 C35 C36 120.5(4)
C36 C35 C34 128.1(4)
C35 C36 H36 120.7
C37 C36 C35 118.6(4)
C37 C36 H36 120.7
C36 C37 H37 119.3
C36 C37 C38 121.4(4)
C38 C37 H37 119.3
C37 C38 H38 121.4
C39 C38 C37 117.2(4)
C39 C38 H38 121.4
N6 C39 C38 121.0(4)
N6 C39 C40 111.5(3)
C38 C39 C40 127.5(4)
N5 C40 C39 116.0(3)
N5 C40 C41 108.1(3)
C41 C40 C39 135.9(4)
N9 C41 C40 103.9(3)
N9 C41 H41 128.0
C40 C41 H41 128.0
C43 C42 N9 118.0(4)
C47 C42 N9 118.6(4)
C47 C42 C43 123.4(4)
C42 C43 H43 120.6
C42 C43 C44 118.9(4)
C44 C43 H43 120.6
C43 C44 C45 117.3(4)
C43 C44 C52 121.4(4)
C45 C44 C52 121.2(4)
C44 C45 H45 118.2
C46 C45 C44 123.7(4)
C46 C45 H45 118.2
C45 C46 C47 117.7(4)
C45 C46 C48 122.2(4)
C47 C46 C48 120.0(4)
C42 C47 C46 119.0(4)
C42 C47 H47 120.5
C46 C47 H47 120.5
C49 C48 C46 109.8(4)
C49 C48 C50 109.5(5)
C50 C48 C46 109.1(4)
C51 C48 C46 112.7(4)
C51 C48 C49 108.4(5)
C51 C48 C50 107.2(5)
C48 C49 H49A 109.5
C48 C49 H49B 109.5
C48 C49 H49C 109.5
H49A C49 H49B 109.5
H49A C49 H49C 109.5
H49B C49 H49C 109.5
C48 C50 H50A 109.5
C48 C50 H50B 109.5
C48 C50 H50C 109.5
H50A C50 H50B 109.5
H50A C50 H50C 109.5
H50B C50 H50C 109.5
C48 C51 H51A 109.5
C48 C51 H51B 109.5
C48 C51 H51C 109.5
H51A C51 H51B 109.5
H51A C51 H51C 109.5
H51B C51 H51C 109.5
C44 C52 C54 110.2(4)
C44 C52 C55 108.7(5)
C53 C52 C44 111.8(5)
C53 C52 C54 109.3(5)
C53 C52 C55 107.4(6)
C54 C52 C55 109.3(5)
C52 C53 H53A 109.5
C52 C53 H53B 109.5
C52 C53 H53C 109.5
H53A C53 H53B 109.5
H53A C53 H53C 109.5
H53B C53 H53C 109.5
C52 C54 H54A 109.5
C52 C54 H54B 109.5
C52 C54 H54C 109.5
H54A C54 H54B 109.5
H54A C54 H54C 109.5
H54B C54 H54C 109.5
C52 C55 H55A 109.5
C52 C55 H55B 109.5
C52 C55 H55C 109.5
H55A C55 H55B 109.5
H55A C55 H55C 109.5
H55B C55 H55C 109.5
C57 C56 N3 119.1(4)
C61 C56 N3 118.1(4)
C61 C56 C57 122.8(4)
C56 C57 H57 120.6
C56 C57 C58 118.7(4)
C58 C57 H57 120.6
C57 C58 C59 118.4(4)
C57 C58 C62 119.5(4)
C59 C58 C62 122.0(4)
C58 C59 H59 118.6
C58 C59 C60 122.7(4)
C60 C59 H59 118.6
C59 C60 C66 123.0(4)
C61 C60 C59 117.8(4)
C61 C60 C66 119.1(4)
C56 C61 C60 119.5(4)
C56 C61 H61 120.2
C60 C61 H61 120.2
C63 C62 C58 111.2(4)
C63 C62 C65 110.4(5)
C64 C62 C58 110.8(5)
C64 C62 C63 108.4(5)
C64 C62 C65 108.2(5)
C65 C62 C58 107.8(5)
C62 C63 H63A 109.5
C62 C63 H63B 109.5
C62 C63 H63C 109.5
H63A C63 H63B 109.5
H63A C63 H63C 109.5
H63B C63 H63C 109.5
C62 C64 H64A 109.5
C62 C64 H64B 109.5
C62 C64 H64C 109.5
H64A C64 H64B 109.5
H64A C64 H64C 109.5
H64B C64 H64C 109.5
C62 C65 H65A 109.5
C62 C65 H65B 109.5
C62 C65 H65C 109.5
H65A C65 H65B 109.5
H65A C65 H65C 109.5
H65B C65 H65C 109.5
C60 C66 C67 109.2(4)
C68 C66 C60 112.7(4)
C68 C66 C67 106.2(5)
C68 C66 C69 111.3(5)
C69 C66 C60 109.8(5)
C69 C66 C67 107.4(5)
C66 C67 H67A 109.5
C66 C67 H67B 109.5
C66 C67 H67C 109.5
H67A C67 H67B 109.5
H67A C67 H67C 109.5
H67B C67 H67C 109.5
C66 C68 H68A 109.5
C66 C68 H68B 109.5
C66 C68 H68C 109.5
H68A C68 H68B 109.5
H68A C68 H68C 109.5
H68B C68 H68C 109.5
C66 C69 H69A 109.5
C66 C69 H69B 109.5
C66 C69 H69C 109.5
H69A C69 H69B 109.5
H69A C69 H69C 109.5
H69B C69 H69C 109.5
C301 O300 H300 109.5
O300 C301 H30C 109.5
O300 C301 H30D 109.5
O300 C301 H30E 109.5
H30C C301 H30D 109.5
H30C C301 H30E 109.5
H30D C301 H30E 109.5
O51 Cl51 O53 118.0(11)
O51 Cl51 O54 109.5(8)
O52 Cl51 O51 110.2(10)
O52 Cl51 O53 107.0(9)
O52 Cl51 O54 106.5(9)
O53 Cl51 O54 104.9(9)
O41 Cl41 O42 109.5(3)
O43 Cl41 O41 109.7(3)
O43 Cl41 O42 108.2(3)
O44 Cl41 O41 108.5(3)
O44 Cl41 O42 105.7(3)
O44 Cl41 O43 115.0(4)
O61 Cl61 O64 107.3(10)
O62 Cl61 O61 110.7(10)
O62 Cl61 O64 118.7(10)
O63 Cl61 O61 111.6(11)
O63 Cl61 O62 108.1(13)
O63 Cl61 O64 100.0(9)
O21 Cl21 O22 109.7(2)
O21 Cl21 O23 109.5(2)
O22 Cl21 O23 108.7(2)
O24 Cl21 O21 109.2(2)
O24 Cl21 O22 109.0(2)
O24 Cl21 O23 110.6(2)
O31 Cl31 O32 108.9(2)
O31 Cl31 O33 107.0(2)
O33 Cl31 O32 109.2(2)
O34 Cl31 O31 111.2(3)
O34 Cl31 O32 109.9(3)
O34 Cl31 O33 110.6(3)
H71A O71 H71B 109.5

loop_
_geom_bond_atom_site_label_1
_geom_bond_atom_site_label_2
_geom_bond_distance
Cu10 N101 2.062(4)
Cu10 N102 2.084(4)
Cu10 N103 2.023(4)
Cu10 N106 1.986(4)
Cu10 N107 2.001(4)
O101 C117 1.380(5)
O101 C120 1.439(5)
O102 C123 1.432(6)
O102 C124 1.365(8)
O102 C224 1.43(3)
N101 C101 1.354(7)
N101 C105 1.351(6)
N102 C106 1.333(6)
N102 C110 1.345(6)
N103 N104 1.316(5)
N103 C142 1.350(6)
N104 N105 1.344(5)
N105 C143 1.346(6)
N105 C144 1.443(5)
N106 C137 1.345(5)
N106 C141 1.351(6)
N107 N108 1.314(6)
N107 C136 1.357(6)
N108 N109 1.338(5)
N109 C135 1.330(6)
N109 C161 1.454(6)
C101 C102 1.388(9)
C101 C132 1.577(10)
C101 C232 1.514(12)
C102 H102 0.9500
C102 C103 1.386(9)
C103 H103 0.9500
C103 C104 1.391(9)
C104 H104 0.9500
C104 C105 1.374(7)
C105 C106 1.494(7)
C106 C107 1.408(7)
C107 H107 0.9500
C107 C108 1.374(8)
C108 H108 0.9500
C108 C109 1.376(8)
C109 H109 0.9500
C109 C110 1.388(6)
C110 C111 1.506(6)
C111 H11A 0.9900
C111 H11B 0.9900
C111 C112 1.530(6)
C112 H11C 0.9900
C112 H11D 0.9900
C112 C113 1.525(6)
C113 H11E 0.9900
C113 H11F 0.9900
C113 C114 1.513(6)
C114 C115 1.388(6)
C114 C119 1.401(6)
C115 H115 0.9500
C115 C116 1.405(6)
C116 H116 0.9500
C116 C117 1.382(6)
C117 C118 1.403(6)
C118 H118 0.9500
C118 C119 1.378(6)
C119 H119 0.9500
C120 H12A 0.9900
C120 H12B 0.9900
C120 C121 1.522(6)
C121 H12C 0.9900
C121 H12D 0.9900
C121 C122 1.532(7)
C122 H12E 0.9900
C122 H12F 0.9900
C122 C123 1.492(7)
C123 H12G 0.9900
C123 H12H 0.9900
C135 H135 0.9500
C135 C136 1.376(6)
C136 C137 1.453(6)
C137 C138 1.375(6)
C138 H138 0.9500
C138 C139 1.387(6)
C139 H139 0.9500
C139 C140 1.392(6)
C140 H140 0.9500
C140 C141 1.363(6)
C141 C142 1.476(5)
C142 C143 1.363(6)
C143 H143 0.9500
C144 C145 1.378(6)
C144 C149 1.383(6)
C145 H145 0.9500
C145 C146 1.408(6)
C146 C147 1.389(7)
C146 C150 1.533(7)
C147 H147 0.9500
C147 C148 1.391(7)
C148 C149 1.393(6)
C148 C154 1.539(7)
C149 H149 0.9500
C150 C151 1.517(8)
C150 C152 1.533(7)
C150 C153 1.540(7)
C151 H15A 0.9800
C151 H15B 0.9800
C151 H15C 0.9800
C152 H15D 0.9800
C152 H15E 0.9800
C152 H15F 0.9800
C153 H15G 0.9800
C153 H15H 0.9800
C153 H15I 0.9800
C154 C155 1.537(11)
C154 C157 1.556(12)
C154 C159 1.505(12)
C154 C156 1.510(18)
C154 C158 1.52(2)
C154 C160 1.61(2)
C161 C162 1.399(7)
C161 C166 1.363(7)
C162 H162 0.9500
C162 C163 1.411(7)
C163 C164 1.375(8)
C163 C171 1.540(7)
C164 H164 0.9500
C164 C165 1.396(8)
C165 C166 1.405(7)
C165 C167 1.529(8)
C166 H166 0.9500
C167 C168 1.530(9)
C167 C169 1.502(8)
C167 C170 1.534(8)
C168 H16A 0.9800
C168 H16B 0.9800
C168 H16C 0.9800
C169 H16D 0.9800
C169 H16E 0.9800
C169 H16F 0.9800
C170 H17A 0.9800
C170 H17B 0.9800
C170 H17C 0.9800
C171 C172 1.473(9)
C171 C173 1.545(8)
C171 C174 1.543(8)
C172 H17D 0.9800
C172 H17E 0.9800
C172 H17F 0.9800
C173 H17G 0.9800
C173 H17H 0.9800
C173 H17I 0.9800
C174 H17J 0.9800
C174 H17K 0.9800
C174 H17L 0.9800
C124 C125 1.375(11)
C124 C129 1.439(11)
C125 H125 0.9500
C125 C126 1.403(12)
C126 H126 0.9500
C126 C127 1.397(12)
C127 C128 1.371(11)
C127 C130 1.560(11)
C128 H128 0.9500
C128 C129 1.373(10)
C129 H129 0.9500
C130 H13A 0.9900
C130 H13B 0.9900
C130 C131 1.522(12)
C131 H13C 0.9900
C131 H13D 0.9900
C131 C132 1.510(10)
C132 H13E 0.9900
C132 H13F 0.9900
C155 H15J 0.9800
C155 H15K 0.9800
C155 H15L 0.9800
C157 H15M 0.9800
C157 H15N 0.9800
C157 H15O 0.9800
C159 H15P 0.9800
C159 H15Q 0.9800
C159 H15R 0.9800
C156 H15S 0.9800
C156 H15T 0.9800
C156 H15U 0.9800
C158 H15V 0.9800
C158 H15W 0.9800
C158 H15X 0.9800
C160 H16G 0.9800
C160 H16H 0.9800
C160 H16I 0.9800
C224 C225 1.08(3)
C224 C229 1.44(4)
C225 H225 0.9500
C225 C226 1.40(2)
C226 H226 0.9500
C226 C227 1.49(2)
C227 C228 1.28(3)
C227 C230 1.49(3)
C228 H228 0.9500
C228 C229 1.36(3)
C229 H229 0.9500
C230 H23A 0.9900
C230 H23B 0.9900
C230 C231 1.54(2)
C231 H23C 0.9900
C231 H23D 0.9900
C231 C232 1.567(15)
C232 H23E 0.9900
C232 H23F 0.9900
Cu1 N1 2.006(3)
Cu1 N2 2.141(3)
Cu1 N7 2.012(3)
Cu1 N6 1.972(3)
Cu1 N5 2.032(3)
O1 C17 1.372(5)
O1 C20 1.439(6)
O2 C23 1.446(6)
O2 C24 1.380(6)
N1 C1 1.349(5)
N1 C5 1.344(5)
N2 C6 1.348(5)
N2 C10 1.352(5)
N7 N4 1.310(5)
N7 C34 1.362(5)
N4 N3 1.347(5)
N3 C33 1.348(5)
N3 C56 1.442(5)
N6 C35 1.346(5)
N6 C39 1.333(5)
N5 N8 1.314(4)
N5 C40 1.356(5)
N8 N9 1.349(5)
N9 C41 1.347(5)
N9 C42 1.450(5)
C1 C2 1.396(6)
C1 C32 1.498(6)
C2 H2 0.9500
C2 C3 1.380(7)
C3 H3 0.9500
C3 C4 1.381(6)
C4 H4 0.9500
C4 C5 1.390(6)
C5 C6 1.489(6)
C6 C7 1.394(6)
C7 H7 0.9500
C7 C8 1.373(6)
C8 H8 0.9500
C8 C9 1.386(6)
C9 H9 0.9500
C9 C10 1.394(6)
C10 C11 1.507(5)
C11 H11G 0.9900
C11 H11H 0.9900
C11 C12 1.509(6)
C12 H12I 0.9900
C12 H12J 0.9900
C12 C13 1.532(6)
C13 H13G 0.9900
C13 H13H 0.9900
C13 C14 1.522(6)
C14 C15 1.388(6)
C14 C19 1.390(6)
C15 H15 0.9500
C15 C16 1.371(6)
C16 H16 0.9500
C16 C17 1.394(6)
C17 C18 1.394(6)
C18 H18 0.9500
C18 C19 1.387(6)
C19 H19 0.9500
C20 H20A 0.9900
C20 H20B 0.9900
C20 C21 1.514(7)
C21 H21A 0.9900
C21 H21B 0.9900
C21 C22 1.511(8)
C22 H22A 0.9900
C22 H22B 0.9900
C22 C23 1.513(8)
C23 H23G 0.9900
C23 H23H 0.9900
C24 C25 1.408(7)
C24 C29 1.386(7)
C25 H25 0.9500
C25 C26 1.380(7)
C26 H26 0.9500
C26 C27 1.395(7)
C27 C28 1.391(7)
C27 C30 1.509(7)
C28 H28 0.9500
C28 C29 1.380(7)
C29 H29 0.9500
C30 H30A 0.9900
C30 H30B 0.9900
C30 C31 1.532(7)
C31 H31A 0.9900
C31 H31B 0.9900
C31 C32 1.552(6)
C32 H32A 0.9900
C32 H32B 0.9900
C33 H33 0.9500
C33 C34 1.370(5)
C34 C35 1.457(6)
C35 C36 1.378(6)
C36 H36 0.9500
C36 C37 1.362(6)
C37 H37 0.9500
C37 C38 1.390(6)
C38 H38 0.9500
C38 C39 1.389(6)
C39 C40 1.468(5)
C40 C41 1.377(5)
C41 H41 0.9500
C42 C43 1.387(6)
C42 C47 1.372(6)
C43 H43 0.9500
C43 C44 1.399(6)
C44 C45 1.403(6)
C44 C52 1.538(6)
C45 H45 0.9500
C45 C46 1.389(6)
C46 C47 1.402(6)
C46 C48 1.543(6)
C47 H47 0.9500
C48 C49 1.528(7)
C48 C50 1.535(8)
C48 C51 1.525(7)
C49 H49A 0.9800
C49 H49B 0.9800
C49 H49C 0.9800
C50 H50A 0.9800
C50 H50B 0.9800
C50 H50C 0.9800
C51 H51A 0.9800
C51 H51B 0.9800
C51 H51C 0.9800
C52 C53 1.503(8)
C52 C54 1.553(7)
C52 C55 1.557(10)
C53 H53A 0.9800
C53 H53B 0.9800
C53 H53C 0.9800
C54 H54A 0.9800
C54 H54B 0.9800
C54 H54C 0.9800
C55 H55A 0.9800
C55 H55B 0.9800
C55 H55C 0.9800
C56 C57 1.385(6)
C56 C61 1.379(6)
C57 H57 0.9500
C57 C58 1.390(6)
C58 C59 1.396(7)
C58 C62 1.541(7)
C59 H59 0.9500
C59 C60 1.397(7)
C60 C61 1.387(6)
C60 C66 1.541(7)
C61 H61 0.9500
C62 C63 1.522(7)
C62 C64 1.517(8)
C62 C65 1.528(9)
C63 H63A 0.9800
C63 H63B 0.9800
C63 H63C 0.9800
C64 H64A 0.9800
C64 H64B 0.9800
C64 H64C 0.9800
C65 H65A 0.9800
C65 H65B 0.9800
C65 H65C 0.9800
C66 C67 1.565(9)
C66 C68 1.505(7)
C66 C69 1.513(8)
C67 H67A 0.9800
C67 H67B 0.9800
C67 H67C 0.9800
C68 H68A 0.9800
C68 H68B 0.9800
C68 H68C 0.9800
C69 H69A 0.9800
C69 H69B 0.9800
C69 H69C 0.9800
O300 H300 0.8400
O300 C301 1.406(9)
C301 H30C 0.9800
C301 H30D 0.9800
C301 H30E 0.9800
Cl51 O51 1.412(13)
Cl51 O52 1.409(13)
Cl51 O53 1.417(12)
Cl51 O54 1.454(11)
Cl41 O41 1.436(4)
Cl41 O42 1.454(4)
Cl41 O43 1.415(4)
Cl41 O44 1.363(5)
Cl61 O61 1.440(15)
Cl61 O62 1.354(14)
Cl61 O63 1.206(17)
Cl61 O64 1.484(10)
Cl21 O21 1.428(3)
Cl21 O22 1.436(3)
Cl21 O23 1.440(4)
Cl21 O24 1.399(4)
Cl31 O31 1.434(4)
Cl31 O32 1.440(3)
Cl31 O33 1.437(4)
Cl31 O34 1.398(4)
O71 H71A 0.8502
O71 H71B 0.8500

loop_
_smtbx_masks_void_nr
_smtbx_masks_void_average_x
_smtbx_masks_void_average_y
_smtbx_masks_void_average_z
_smtbx_masks_void_volume
_smtbx_masks_void_count_electrons
1 0.000 0.500 0.000 680.9 71.1
2 0.083 0.412 0.530 8.8 0.0
3 0.201 0.923 0.150 33.2 1.4
4 0.799 0.077 0.850 33.2 1.5
5 0.917 0.588 0.470 8.8 0.0
